data_4079031
loop_
_publ_author_name
'Zhang, Cheng-Pan'
'Vicic, David A.'

_publ_section_title
;
 Oxygen-Bound Trifluoromethoxide Complexes of Copper and Gold
;
_journal_issue 22
_journal_name_full Organometallics
_journal_page_first 7812
_journal_paper_doi 10.1021/om3002747
_journal_volume 31
_journal_year 2012
_chemical_formula_moiety 'C28 H38 Au F3 N2 O'
_chemical_formula_sum 'C28 H38 Au F3 N2 O'
_chemical_formula_weight 672.58
_space_group_IT_number 7
_symmetry_cell_setting monoclinic
_symmetry_Int_Tables_number 7
_symmetry_space_group_name_Hall 'P -2yac'
_symmetry_space_group_name_H-M 'P 1 n 1'
_atom_sites_solution_hydrogens geom
_atom_sites_solution_primary direct
_atom_sites_solution_secondary difmap
_cell_angle_alpha 90.0000
_cell_angle_beta 98.592(7)
_cell_angle_gamma 90.0000
_cell_formula_units_Z 4
_cell_length_a 10.874(2)
_cell_length_b 15.942(3)
_cell_length_c 19.558(4)
_cell_measurement_reflns_used 15955
_cell_measurement_temperature 173
_cell_measurement_theta_max 27.66
_cell_measurement_theta_min 3.04
_cell_volume 3352.4(11)
_computing_cell_refinement 'CrystalClear-SM Expert 2.0 r7'
_computing_data_collection 'CrystalClear-SM Expert 2.0 r7 (Rigaku, 2011)'
_computing_data_reduction 'CrystalClear-SM Expert 2.0 r7'
_computing_molecular_graphics 'CrystalStructure 4.0'
_computing_publication_material 'CrystalStructure 4.0 (Rigaku, 2010)'
_computing_structure_refinement 'SHELXL97 (Sheldrick, 1997)'
_computing_structure_solution 'SIR2004 (Burla, et al., 2005)'
_diffrn_ambient_temperature 173
_diffrn_detector_area_resol_mean 6.849
_diffrn_measured_fraction_theta_full 0.974
_diffrn_measured_fraction_theta_max 0.974
_diffrn_measurement_device_type 'Rigaku Mercury275R CCD (SCX mini)'
_diffrn_measurement_method \w
_diffrn_radiation_type 'Mo K\a'
_diffrn_radiation_wavelength 0.71075
_diffrn_reflns_av_R_equivalents 0.0315
_diffrn_reflns_limit_h_max 14
_diffrn_reflns_limit_h_min -14
_diffrn_reflns_limit_k_max 20
_diffrn_reflns_limit_k_min -20
_diffrn_reflns_limit_l_max 25
_diffrn_reflns_limit_l_min -25
_diffrn_reflns_number 33393
_diffrn_reflns_theta_full 27.48
_diffrn_reflns_theta_max 27.48
_diffrn_standards_number 0
_exptl_absorpt_coefficient_mu 4.439
_exptl_absorpt_correction_type none
_exptl_crystal_colour Colorless
_exptl_crystal_density_diffrn 1.332
_exptl_crystal_density_method 'not measured'
_exptl_crystal_description Prism
_exptl_crystal_F_000 1336.00
_exptl_crystal_size_max 0.20
_exptl_crystal_size_mid 0.20
_exptl_crystal_size_min 0.20
_refine_diff_density_max 0.920
_refine_diff_density_min -0.880
_refine_ls_abs_structure_details 'Flack, H. D. (1983), Acta Cryst. A39, 876-881.  7363 Friedel Pairs'
_refine_ls_abs_structure_Flack 0.046(5)
_refine_ls_extinction_method none
_refine_ls_goodness_of_fit_ref 1.060
_refine_ls_hydrogen_treatment constr
_refine_ls_number_parameters 696
_refine_ls_number_reflns 14938
_refine_ls_number_restraints 2
_refine_ls_R_factor_gt 0.0319
_refine_ls_shift/su_max 0.198
_refine_ls_structure_factor_coef Fsqd
_refine_ls_weighting_details 'w = 1/[\s^2^(Fo^2^)+(0.0287P)^2^+0.0000P] where P=(Fo^2^+2Fc^2^)/3'
_refine_ls_weighting_scheme calc
_refine_ls_wR_factor_ref 0.0726
_reflns_number_gt 14113
_reflns_number_total 14938
_reflns_threshold_expression F^2^>2.0\s(F^2^)
_cod_data_source_file om3002747_si_002.cif
_cod_data_source_block '_LAuOCF3'
_cod_original_cell_volume 3352.5(11)
_cod_database_code 4079031

loop_
_symmetry_equiv_pos_site_id
_symmetry_equiv_pos_as_xyz
1 +X,+Y,+Z
2 1/2+X,-Y,1/2+Z

loop_
_atom_site_label
_atom_site_type_symbol
_atom_site_fract_x
_atom_site_fract_y
_atom_site_fract_z
_atom_site_U_iso_or_equiv
_atom_site_adp_type
_atom_site_occupancy
_atom_site_symmetry_multiplicity
_atom_site_calc_flag
_atom_site_refinement_flags
Au(1) Au 0.819271(12) 0.635034(11) 0.542046(8) 0.03113(5) Uani 1.00 2 d .
Au(2) Au 0.967865(13) 0.148046(12) 0.446014(9) 0.03699(6) Uani 1.00 2 d .
F(1) F 0.9821(4) 0.5378(3) 0.6819(3) 0.1035(17) Uani 1.00 2 d .
F(2) F 0.8327(4) 0.4553(3) 0.69488(19) 0.0716(11) Uani 1.00 2 d .
F(3) F 0.8035(6) 0.5878(3) 0.6958(2) 0.119(2) Uani 1.00 2 d .
F(86) F 0.8958(6) -0.0143(4) 0.2827(4) 0.0721(19) Uiso 0.58 2 d P
F(87) F 0.8986(9) 0.1196(4) 0.2902(6) 0.126(3) Uiso 0.58 2 d P
F(88) F 0.7490(7) 0.0501(6) 0.3224(6) 0.151(4) Uiso 0.58 2 d P
F(90) F 0.9763(10) -0.0317(5) 0.2989(6) 0.096(3) Uiso 0.42 2 d P
F(91) F 1.0203(8) 0.0991(5) 0.3040(5) 0.084(3) Uiso 0.42 2 d P
F(92) F 0.8304(7) 0.0593(8) 0.2917(9) 0.157(6) Uiso 0.42 2 d P
O(1) O 0.8216(4) 0.5247(2) 0.59693(19) 0.0438(9) Uani 1.00 2 d .
O(2) O 0.9390(5) 0.0406(3) 0.3872(2) 0.0657(13) Uani 1.00 2 d .
O(3) O 0.3626(12) 0.9062(8) 0.4447(6) 0.219(4) Uiso 1.00 2 d .
O(4) O 0.8140(5) 0.5690(5) 0.0842(3) 0.106(2) Uani 1.00 2 d .
N(1) N 0.8039(4) 0.7585(3) 0.4255(2) 0.0298(9) Uani 1.00 2 d .
N(2) N 0.8375(3) 0.8159(3) 0.52737(19) 0.0310(9) Uani 1.00 2 d .
N(3) N 1.0024(3) 0.2547(2) 0.57212(19) 0.0258(8) Uani 1.00 2 d .
N(4) N 1.0049(3) 0.3270(2) 0.47762(18) 0.0261(8) Uani 1.00 2 d .
C(1) C 0.8556(6) 0.5272(4) 0.6607(3) 0.0518(16) Uani 1.00 2 d .
C(2) C 0.8183(4) 0.7440(3) 0.4935(2) 0.0257(10) Uani 1.00 2 d .
C(3) C 0.8397(5) 0.8898(3) 0.4804(2) 0.0370(11) Uani 1.00 2 d .
C(4) C 0.8152(5) 0.8479(3) 0.4096(3) 0.0388(13) Uani 1.00 2 d .
C(5) C 0.7836(4) 0.6953(3) 0.3720(2) 0.0297(10) Uani 1.00 2 d .
C(6) C 0.6582(4) 0.6768(3) 0.3411(3) 0.0330(11) Uani 1.00 2 d .
C(7) C 0.6410(5) 0.6185(4) 0.2890(3) 0.0394(12) Uani 1.00 2 d .
C(8) C 0.7419(5) 0.5785(4) 0.2661(3) 0.0489(14) Uani 1.00 2 d .
C(9) C 0.8620(5) 0.5955(4) 0.2968(3) 0.0447(13) Uani 1.00 2 d .
C(10) C 0.8834(5) 0.6543(3) 0.3500(3) 0.0383(13) Uani 1.00 2 d .
C(11) C 1.0188(5) 0.6731(4) 0.3839(3) 0.0452(14) Uani 1.00 2 d .
C(12) C 1.0995(7) 0.7006(7) 0.3285(4) 0.103(3) Uani 1.00 2 d .
C(13) C 1.0757(5) 0.5965(4) 0.4235(3) 0.0586(16) Uani 1.00 2 d .
C(14) C 0.5481(5) 0.7181(4) 0.3669(3) 0.0397(12) Uani 1.00 2 d .
C(15) C 0.4543(5) 0.7525(5) 0.3062(3) 0.0601(18) Uani 1.00 2 d .
C(16) C 0.4842(6) 0.6579(5) 0.4116(4) 0.066(2) Uani 1.00 2 d .
C(17) C 0.8669(4) 0.8214(3) 0.6018(2) 0.0306(10) Uani 1.00 2 d .
C(18) C 0.7687(5) 0.8344(3) 0.6407(3) 0.0343(11) Uani 1.00 2 d .
C(19) C 0.8016(6) 0.8338(4) 0.7128(3) 0.0430(13) Uani 1.00 2 d .
C(20) C 0.9255(5) 0.8225(4) 0.7451(3) 0.0425(12) Uani 1.00 2 d .
C(21) C 1.0184(5) 0.8111(3) 0.7043(3) 0.0399(11) Uani 1.00 2 d .
C(22) C 0.9931(4) 0.8108(3) 0.6329(2) 0.0331(10) Uani 1.00 2 d .
C(23) C 1.0978(4) 0.7975(4) 0.5888(3) 0.0419(13) Uani 1.00 2 d .
C(24) C 1.1899(6) 0.8748(4) 0.5978(4) 0.0671(19) Uani 1.00 2 d .
C(25) C 1.1665(5) 0.7158(4) 0.6069(3) 0.0643(18) Uani 1.00 2 d .
C(26) C 0.6352(5) 0.8437(4) 0.6074(3) 0.0418(13) Uani 1.00 2 d .
C(27) C 0.5629(5) 0.7633(4) 0.6152(4) 0.072(2) Uani 1.00 2 d .
C(28) C 0.5682(6) 0.9182(4) 0.6350(5) 0.080(2) Uani 1.00 2 d .
C(29) C 0.5066(11) 0.9383(9) 0.4325(7) 0.141(4) Uiso 1.00 2 d .
C(30) C 0.425(2) 1.0150(14) 0.3996(11) 0.227(8) Uiso 1.00 2 d .
C(31) C 0.3098(19) 1.0045(12) 0.3725(9) 0.195(7) Uiso 1.00 2 d .
C(32) C 0.2238(17) 0.9309(12) 0.3983(9) 0.192(6) Uiso 1.00 2 d .
C(33) C 0.9942(4) 0.2512(3) 0.5026(2) 0.0267(10) Uani 1.00 2 d .
C(34) C 1.0199(5) 0.3413(3) 0.5981(2) 0.0311(11) Uani 1.00 2 d .
C(35) C 1.0123(4) 0.3935(3) 0.5319(2) 0.0314(10) Uani 1.00 2 d .
C(36) C 0.9982(4) 0.1825(3) 0.6155(3) 0.0302(10) Uani 1.00 2 d .
C(37) C 0.8798(5) 0.1531(3) 0.6290(3) 0.0352(13) Uani 1.00 2 d .
C(38) C 0.8771(5) 0.0798(4) 0.6687(3) 0.0475(14) Uani 1.00 2 d .
C(39) C 0.9851(6) 0.0409(4) 0.6964(3) 0.0506(14) Uani 1.00 2 d .
C(40) C 1.1007(5) 0.0717(3) 0.6853(3) 0.0431(12) Uani 1.00 2 d .
C(41) C 1.1084(5) 0.1436(3) 0.6435(3) 0.0302(11) Uani 1.00 2 d .
C(42) C 1.2360(5) 0.1753(3) 0.6307(3) 0.0373(11) Uani 1.00 2 d .
C(43) C 1.2975(6) 0.1096(5) 0.5877(4) 0.0656(19) Uani 1.00 2 d .
C(44) C 1.3211(5) 0.1957(4) 0.6976(3) 0.0552(15) Uani 1.00 2 d .
C(45) C 0.7574(5) 0.1962(4) 0.5983(3) 0.0542(16) Uani 1.00 2 d .
C(46) C 0.6817(6) 0.1404(5) 0.5427(4) 0.075(2) Uani 1.00 2 d .
C(47) C 0.6805(6) 0.2197(5) 0.6534(4) 0.074(2) Uani 1.00 2 d .
C(48) C 0.9819(4) 0.3462(3) 0.4039(2) 0.0272(10) Uani 1.00 2 d .
C(49) C 1.0857(5) 0.3545(3) 0.3691(3) 0.0311(11) Uani 1.00 2 d .
C(50) C 1.0595(6) 0.3673(4) 0.2976(3) 0.0477(14) Uani 1.00 2 d .
C(51) C 0.9400(6) 0.3711(4) 0.2635(3) 0.0487(15) Uani 1.00 2 d .
C(52) C 0.8399(5) 0.3657(4) 0.2994(3) 0.0436(13) Uani 1.00 2 d .
C(53) C 0.8599(5) 0.3530(3) 0.3714(3) 0.0342(11) Uani 1.00 2 d .
C(54) C 0.7477(4) 0.3500(3) 0.4110(3) 0.0388(12) Uani 1.00 2 d .
C(55) C 0.6886(5) 0.4365(4) 0.4138(3) 0.0555(16) Uani 1.00 2 d .
C(56) C 0.6508(5) 0.2868(4) 0.3801(3) 0.0564(16) Uani 1.00 2 d .
C(57) C 1.2194(5) 0.3466(4) 0.4068(3) 0.0410(13) Uani 1.00 2 d .
C(58) C 1.2684(5) 0.2575(4) 0.4041(4) 0.0614(17) Uani 1.00 2 d .
C(59) C 1.3093(6) 0.4090(5) 0.3798(4) 0.0671(19) Uani 1.00 2 d .
C(60) C 0.8566(14) 0.4844(7) 0.0739(6) 0.137(5) Uani 1.00 2 d .
C(61) C 0.9204(7) 0.6155(6) 0.0979(5) 0.095(3) Uani 1.00 2 d .
C(62) C 0.9940(11) 0.4843(7) 0.0806(5) 0.105(3) Uani 1.00 2 d .
C(63) C 1.0267(9) 0.5642(8) 0.1061(8) 0.164(6) Uani 1.00 2 d .
C(64) C 0.8685(6) 0.0500(4) 0.3193(3) 0.085(4) Uiso 0.58 2 d P
C(65) C 0.9440(8) 0.0416(5) 0.3207(4) 0.066(5) Uiso 0.42 2 d P
H(1) H 0.7376 0.8694 0.3823 0.047 Uiso 1.00 2 calc R
H(2) H 0.8851 0.8577 0.3834 0.047 Uiso 1.00 2 calc R
H(3) H 0.9214 0.9184 0.4878 0.044 Uiso 1.00 2 calc R
H(4) H 0.7736 0.9307 0.4864 0.044 Uiso 1.00 2 calc R
H(5) H 0.5589 0.6051 0.2679 0.047 Uiso 1.00 2 calc R
H(6) H 0.7277 0.5393 0.2292 0.059 Uiso 1.00 2 calc R
H(7) H 0.9299 0.5672 0.2817 0.054 Uiso 1.00 2 calc R
H(8) H 1.0169 0.7202 0.4175 0.054 Uiso 1.00 2 calc R
H(9) H 1.1612 0.7419 0.3487 0.124 Uiso 1.00 2 calc R
H(10) H 1.0459 0.7257 0.2890 0.124 Uiso 1.00 2 calc R
H(11) H 1.1421 0.6516 0.3129 0.124 Uiso 1.00 2 calc R
H(12) H 1.0795 0.5498 0.3913 0.070 Uiso 1.00 2 calc R
H(13) H 1.0243 0.5804 0.4585 0.070 Uiso 1.00 2 calc R
H(14) H 1.1599 0.6101 0.4462 0.070 Uiso 1.00 2 calc R
H(15) H 0.5803 0.7667 0.3966 0.048 Uiso 1.00 2 calc R
H(16) H 0.5451 0.6376 0.4501 0.079 Uiso 1.00 2 calc R
H(17) H 0.4499 0.6101 0.3835 0.079 Uiso 1.00 2 calc R
H(18) H 0.4169 0.6873 0.4298 0.079 Uiso 1.00 2 calc R
H(19) H 0.4159 0.7056 0.2784 0.072 Uiso 1.00 2 calc R
H(20) H 0.4978 0.7889 0.2773 0.072 Uiso 1.00 2 calc R
H(21) H 0.3897 0.7847 0.3245 0.072 Uiso 1.00 2 calc R
H(22) H 1.1017 0.8034 0.7261 0.048 Uiso 1.00 2 calc R
H(23) H 0.9451 0.8226 0.7941 0.051 Uiso 1.00 2 calc R
H(24) H 0.7383 0.8413 0.7409 0.052 Uiso 1.00 2 calc R
H(25) H 1.0590 0.7948 0.5391 0.050 Uiso 1.00 2 calc R
H(26) H 1.1066 0.6695 0.6041 0.077 Uiso 1.00 2 calc R
H(27) H 1.2122 0.7192 0.6539 0.077 Uiso 1.00 2 calc R
H(28) H 1.2251 0.7057 0.5742 0.077 Uiso 1.00 2 calc R
H(29) H 1.2562 0.8660 0.5696 0.081 Uiso 1.00 2 calc R
H(30) H 1.2264 0.8801 0.6465 0.081 Uiso 1.00 2 calc R
H(31) H 1.1442 0.9262 0.5827 0.081 Uiso 1.00 2 calc R
H(32) H 0.6351 0.8532 0.5568 0.050 Uiso 1.00 2 calc R
H(33) H 0.5402 0.7608 0.6617 0.086 Uiso 1.00 2 calc R
H(34) H 0.6148 0.7148 0.6079 0.086 Uiso 1.00 2 calc R
H(35) H 0.4874 0.7626 0.5809 0.086 Uiso 1.00 2 calc R
H(36) H 0.6173 0.9693 0.6323 0.096 Uiso 1.00 2 calc R
H(37) H 0.5585 0.9077 0.6833 0.096 Uiso 1.00 2 calc R
H(38) H 0.4861 0.9251 0.6072 0.096 Uiso 1.00 2 calc R
H(39) H 1.1019 0.3480 0.6273 0.037 Uiso 1.00 2 calc R
H(40) H 0.9537 0.3574 0.6252 0.037 Uiso 1.00 2 calc R
H(41) H 0.9373 0.4296 0.5254 0.038 Uiso 1.00 2 calc R
H(42) H 1.0871 0.4289 0.5322 0.038 Uiso 1.00 2 calc R
H(43) H 0.7995 0.0572 0.6765 0.057 Uiso 1.00 2 calc R
H(44) H 0.9815 -0.0082 0.7236 0.061 Uiso 1.00 2 calc R
H(45) H 1.1746 0.0444 0.7059 0.052 Uiso 1.00 2 calc R
H(46) H 0.7791 0.2491 0.5752 0.065 Uiso 1.00 2 calc R
H(47) H 0.6108 0.1723 0.5190 0.090 Uiso 1.00 2 calc R
H(48) H 0.6513 0.0909 0.5647 0.090 Uiso 1.00 2 calc R
H(49) H 0.7348 0.1226 0.5091 0.090 Uiso 1.00 2 calc R
H(50) H 0.7236 0.2634 0.6831 0.089 Uiso 1.00 2 calc R
H(51) H 0.6685 0.1702 0.6814 0.089 Uiso 1.00 2 calc R
H(52) H 0.5994 0.2408 0.6315 0.089 Uiso 1.00 2 calc R
H(53) H 1.2229 0.2280 0.6028 0.045 Uiso 1.00 2 calc R
H(54) H 1.3462 0.1436 0.7223 0.066 Uiso 1.00 2 calc R
H(55) H 1.2767 0.2315 0.7265 0.066 Uiso 1.00 2 calc R
H(56) H 1.3950 0.2251 0.6870 0.066 Uiso 1.00 2 calc R
H(57) H 1.3170 0.0587 0.6153 0.079 Uiso 1.00 2 calc R
H(58) H 1.3742 0.1330 0.5749 0.079 Uiso 1.00 2 calc R
H(59) H 1.2400 0.0957 0.5457 0.079 Uiso 1.00 2 calc R
H(60) H 0.7576 0.3707 0.2754 0.052 Uiso 1.00 2 calc R
H(61) H 0.9258 0.3774 0.2147 0.058 Uiso 1.00 2 calc R
H(62) H 1.1266 0.3736 0.2719 0.057 Uiso 1.00 2 calc R
H(63) H 0.7788 0.3323 0.4596 0.047 Uiso 1.00 2 calc R
H(64) H 0.6087 0.3077 0.3356 0.068 Uiso 1.00 2 calc R
H(65) H 0.5896 0.2787 0.4116 0.068 Uiso 1.00 2 calc R
H(66) H 0.6914 0.2332 0.3732 0.068 Uiso 1.00 2 calc R
H(67) H 0.6290 0.4356 0.4467 0.067 Uiso 1.00 2 calc R
H(68) H 0.6454 0.4514 0.3678 0.067 Uiso 1.00 2 calc R
H(69) H 0.7535 0.4781 0.4286 0.067 Uiso 1.00 2 calc R
H(70) H 1.2177 0.3604 0.4565 0.049 Uiso 1.00 2 calc R
H(71) H 1.2798 0.4664 0.3850 0.081 Uiso 1.00 2 calc R
H(72) H 1.3127 0.3977 0.3309 0.081 Uiso 1.00 2 calc R
H(73) H 1.3926 0.4026 0.4064 0.081 Uiso 1.00 2 calc R
H(74) H 1.2710 0.2417 0.3559 0.074 Uiso 1.00 2 calc R
H(75) H 1.2134 0.2189 0.4242 0.074 Uiso 1.00 2 calc R
H(76) H 1.3523 0.2543 0.4304 0.074 Uiso 1.00 2 calc R
H(77) H 0.8203 0.4641 0.0275 0.165 Uiso 1.00 2 calc R
H(78) H 0.8294 0.4464 0.1088 0.165 Uiso 1.00 2 calc R
H(79) H 1.0305 0.4403 0.1132 0.126 Uiso 1.00 2 calc R
H(80) H 1.0217 0.4751 0.0352 0.126 Uiso 1.00 2 calc R
H(81) H 1.0904 0.5886 0.0808 0.197 Uiso 1.00 2 calc R
H(82) H 1.0622 0.5607 0.1557 0.197 Uiso 1.00 2 calc R
H(83) H 0.9186 0.6485 0.1406 0.114 Uiso 1.00 2 calc R
H(84) H 0.9244 0.6553 0.0595 0.114 Uiso 1.00 2 calc R

loop_
_atom_site_aniso_label
_atom_site_aniso_U_11
_atom_site_aniso_U_22
_atom_site_aniso_U_33
_atom_site_aniso_U_12
_atom_site_aniso_U_13
_atom_site_aniso_U_23
Au(1) 0.03485(10) 0.03033(9) 0.02883(11) 0.00141(8) 0.00680(7) 0.00459(8)
Au(2) 0.04788(13) 0.03289(10) 0.02992(12) -0.00641(9) 0.00487(9) -0.00655(8)
F(1) 0.078(3) 0.127(4) 0.092(3) -0.009(3) -0.032(2) 0.050(3)
F(2) 0.096(3) 0.068(3) 0.056(2) 0.021(2) 0.0245(20) 0.0403(20)
F(3) 0.238(6) 0.089(3) 0.043(2) 0.085(4) 0.063(3) 0.020(2)
O(1) 0.071(3) 0.031(2) 0.033(2) 0.0090(18) 0.0188(18) 0.0100(16)
O(2) 0.118(4) 0.034(2) 0.045(3) -0.016(2) 0.011(2) -0.0134(19)
O(4) 0.056(3) 0.136(6) 0.118(5) -0.003(3) -0.017(3) -0.016(4)
N(1) 0.0296(20) 0.033(2) 0.026(2) -0.0023(17) 0.0025(15) 0.0057(17)
N(2) 0.035(2) 0.030(2) 0.029(2) -0.0027(17) 0.0061(16) 0.0047(17)
N(3) 0.0260(18) 0.025(2) 0.025(2) 0.0005(15) 0.0012(15) -0.0065(15)
N(4) 0.0280(19) 0.027(2) 0.0233(19) 0.0012(16) 0.0032(15) -0.0027(16)
C(1) 0.072(4) 0.045(4) 0.043(3) 0.025(3) 0.021(3) 0.013(3)
C(2) 0.018(2) 0.029(2) 0.029(2) -0.0029(17) 0.0019(17) 0.0047(19)
C(3) 0.049(3) 0.028(3) 0.034(3) -0.003(2) 0.007(2) 0.008(2)
C(4) 0.038(3) 0.036(3) 0.041(3) -0.004(2) 0.002(2) 0.012(2)
C(5) 0.031(2) 0.038(3) 0.018(2) -0.001(2) -0.0009(18) 0.0046(19)
C(6) 0.029(2) 0.039(3) 0.029(3) -0.003(2) -0.0013(19) 0.011(2)
C(7) 0.035(3) 0.049(3) 0.032(3) -0.005(2) -0.003(2) 0.005(2)
C(8) 0.058(4) 0.050(4) 0.039(3) -0.009(3) 0.007(3) -0.007(3)
C(9) 0.042(3) 0.054(4) 0.040(3) 0.012(3) 0.013(2) 0.004(3)
C(10) 0.035(3) 0.047(3) 0.033(3) 0.001(2) 0.006(2) 0.008(2)
C(11) 0.026(3) 0.060(4) 0.049(3) 0.002(2) 0.005(2) 0.004(3)
C(12) 0.043(4) 0.178(10) 0.085(6) -0.032(5) -0.002(4) 0.044(6)
C(13) 0.046(3) 0.065(4) 0.062(4) 0.008(3) -0.000(3) 0.013(3)
C(14) 0.031(3) 0.053(3) 0.034(3) -0.005(2) 0.0029(20) 0.003(2)
C(15) 0.045(3) 0.081(5) 0.053(4) 0.017(3) 0.007(3) 0.023(3)
C(16) 0.041(3) 0.094(6) 0.064(4) -0.000(3) 0.015(3) 0.031(4)
C(17) 0.031(2) 0.027(3) 0.034(3) -0.002(2) 0.0055(19) 0.006(2)
C(18) 0.038(3) 0.027(3) 0.038(3) -0.004(2) 0.006(2) 0.001(2)
C(19) 0.048(3) 0.044(3) 0.041(3) 0.002(3) 0.020(3) 0.005(3)
C(20) 0.050(3) 0.046(3) 0.031(3) -0.003(3) 0.005(2) 0.001(2)
C(21) 0.039(3) 0.037(3) 0.042(3) 0.005(2) 0.001(2) 0.003(2)
C(22) 0.033(2) 0.030(3) 0.036(3) -0.0036(20) 0.0031(19) -0.002(2)
C(23) 0.028(3) 0.056(4) 0.041(3) -0.003(2) 0.004(2) -0.008(3)
C(24) 0.051(4) 0.079(5) 0.078(5) -0.019(3) 0.031(3) -0.014(4)
C(25) 0.049(3) 0.069(5) 0.077(4) 0.019(3) 0.015(3) -0.006(4)
C(26) 0.024(3) 0.055(3) 0.048(3) -0.006(2) 0.012(2) -0.003(2)
C(27) 0.031(3) 0.050(4) 0.135(7) -0.006(3) 0.014(3) -0.003(4)
C(28) 0.051(4) 0.050(4) 0.133(7) 0.010(3) -0.009(4) -0.001(4)
C(33) 0.016(2) 0.034(3) 0.030(3) 0.0002(18) 0.0036(17) -0.0034(20)
C(34) 0.038(3) 0.032(3) 0.022(2) -0.001(2) 0.004(2) -0.0100(19)
C(35) 0.037(2) 0.028(3) 0.030(2) -0.0024(20) 0.0056(19) -0.0054(20)
C(36) 0.032(3) 0.028(3) 0.031(3) -0.0044(20) 0.0049(20) -0.0102(20)
C(37) 0.025(3) 0.040(3) 0.042(3) -0.0051(20) 0.007(2) 0.002(2)
C(38) 0.040(3) 0.049(4) 0.056(4) -0.007(3) 0.015(2) 0.004(3)
C(39) 0.064(4) 0.045(4) 0.047(3) -0.005(3) 0.020(3) 0.009(3)
C(40) 0.046(3) 0.040(3) 0.042(3) 0.012(2) 0.005(2) 0.008(2)
C(41) 0.032(3) 0.034(3) 0.026(3) 0.0016(19) 0.0089(20) -0.0021(19)
C(42) 0.034(3) 0.038(3) 0.040(3) 0.005(2) 0.010(2) -0.001(2)
C(43) 0.047(4) 0.073(5) 0.083(5) -0.002(4) 0.030(3) -0.029(4)
C(44) 0.045(3) 0.062(4) 0.056(4) -0.006(3) 0.001(3) -0.009(3)
C(45) 0.027(3) 0.067(4) 0.066(4) -0.004(3) -0.002(3) 0.018(3)
C(46) 0.043(4) 0.117(7) 0.062(5) -0.016(3) -0.002(3) 0.010(4)
C(47) 0.033(3) 0.110(6) 0.081(5) 0.020(3) 0.008(3) -0.004(4)
C(48) 0.035(3) 0.027(2) 0.022(2) -0.0010(19) 0.0090(19) -0.0022(18)
C(49) 0.025(2) 0.039(3) 0.030(3) 0.0002(18) 0.0059(20) -0.0027(19)
C(50) 0.056(4) 0.059(4) 0.033(3) 0.006(3) 0.025(3) 0.006(2)
C(51) 0.061(4) 0.059(4) 0.026(3) 0.006(3) 0.009(3) 0.003(3)
C(52) 0.041(3) 0.058(4) 0.030(3) 0.003(2) 0.002(2) 0.004(2)
C(53) 0.034(3) 0.039(3) 0.031(3) -0.001(2) 0.009(2) -0.004(2)
C(54) 0.024(2) 0.061(4) 0.031(3) -0.000(2) 0.0017(19) 0.005(2)
C(55) 0.039(3) 0.067(4) 0.064(4) 0.007(3) 0.019(3) -0.003(3)
C(56) 0.036(3) 0.063(4) 0.069(4) -0.011(3) 0.002(3) 0.004(3)
C(57) 0.023(2) 0.062(4) 0.041(3) 0.003(2) 0.012(2) -0.008(2)
C(58) 0.040(3) 0.064(4) 0.082(5) 0.013(3) 0.015(3) 0.001(4)
C(59) 0.043(3) 0.075(5) 0.088(5) -0.008(3) 0.022(3) -0.003(4)
C(60) 0.195(12) 0.082(8) 0.110(8) -0.061(8) -0.060(8) 0.027(6)
C(61) 0.073(5) 0.081(6) 0.121(7) 0.012(5) -0.014(5) -0.028(5)
C(62) 0.140(9) 0.085(7) 0.099(7) 0.011(6) 0.045(6) -0.007(6)
C(63) 0.064(6) 0.170(12) 0.267(16) 0.009(7) 0.050(8) -0.114(12)

loop_
_atom_type_symbol
_atom_type_description
_atom_type_scat_dispersion_real
_atom_type_scat_dispersion_imag
_atom_type_scat_source
C C 0.003 0.002
;
International Tables for Crystallography
(1992, Vol. C, Tables 4.2.6.8 and 6.1.1.4)
;
H H 0.000 0.000
;
International Tables for Crystallography
(1992, Vol. C, Table 6.1.1.4)
;
Au Au -2.013 8.802
;
International Tables for Crystallography
(1992, Vol. C, Tables 4.2.6.8 and 6.1.1.4)
;
F F 0.017 0.010
;
International Tables for Crystallography
(1992, Vol. C, Tables 4.2.6.8 and 6.1.1.4)
;
N N 0.006 0.003
;
International Tables for Crystallography
(1992, Vol. C, Tables 4.2.6.8 and 6.1.1.4)
;
O O 0.011 0.006
;
International Tables for Crystallography
(1992, Vol. C, Tables 4.2.6.8 and 6.1.1.4)
;

loop_
_geom_angle_atom_site_label_1
_geom_angle_atom_site_label_2
_geom_angle_atom_site_label_3
_geom_angle
_geom_angle_publ_flag
O(1) Au(1) C(2) 177.27(17) yes
O(2) Au(2) C(33) 179.57(20) yes
F(90) F(86) F(92) 132.9(9) yes
F(90) F(86) C(64) 109.1(9) yes
F(90) F(86) C(65) 73.4(8) yes
F(92) F(86) C(64) 27.4(7) yes
F(92) F(86) C(65) 59.5(7) yes
C(64) F(86) C(65) 37.9(5) yes
F(91) F(87) F(92) 112.7(7) yes
F(91) F(87) C(64) 90.5(6) yes
F(91) F(87) C(65) 56.0(6) yes
F(92) F(87) C(64) 29.4(8) yes
F(92) F(87) C(65) 58.5(7) yes
C(64) F(87) C(65) 34.8(5) yes
F(92) F(88) C(64) 29.6(8) yes
F(86) F(90) C(65) 63.8(7) yes
F(87) F(91) C(65) 65.2(6) yes
F(86) F(92) F(87) 109.7(8) yes
F(86) F(92) F(88) 113.9(11) yes
F(86) F(92) C(65) 53.8(6) yes
F(87) F(92) F(88) 129.2(15) yes
F(87) F(92) C(65) 69.0(7) yes
F(88) F(92) C(65) 119.8(15) yes
Au(1) O(1) C(1) 118.3(4) yes
Au(2) O(2) C(64) 116.4(3) yes
Au(2) O(2) C(65) 121.3(5) yes
C(64) O(2) C(65) 34.7(5) yes
C(29) O(3) C(32) 128.6(11) yes
C(60) O(4) C(61) 104.6(8) yes
C(2) N(1) C(4) 112.3(4) yes
C(2) N(1) C(5) 125.6(4) yes
C(4) N(1) C(5) 122.1(4) yes
C(2) N(2) C(3) 113.0(4) yes
C(2) N(2) C(17) 123.3(4) yes
C(3) N(2) C(17) 123.4(4) yes
C(33) N(3) C(34) 111.8(4) yes
C(33) N(3) C(36) 124.0(4) yes
C(34) N(3) C(36) 124.2(4) yes
C(33) N(4) C(35) 112.7(4) yes
C(33) N(4) C(48) 123.2(4) yes
C(35) N(4) C(48) 122.5(4) yes
F(1) C(1) F(2) 101.6(5) yes
F(1) C(1) F(3) 103.4(5) yes
F(1) C(1) O(1) 115.8(6) yes
F(2) C(1) F(3) 103.3(5) yes
F(2) C(1) O(1) 114.5(5) yes
F(3) C(1) O(1) 116.3(5) yes
Au(1) C(2) N(1) 128.4(3) yes
Au(1) C(2) N(2) 122.1(3) yes
N(1) C(2) N(2) 109.4(4) yes
N(2) C(3) C(4) 101.3(4) yes
N(1) C(4) C(3) 104.0(4) yes
N(1) C(5) C(6) 118.7(4) yes
N(1) C(5) C(10) 120.7(4) yes
C(6) C(5) C(10) 120.6(5) yes
C(5) C(6) C(7) 117.8(4) yes
C(5) C(6) C(14) 121.2(4) yes
C(7) C(6) C(14) 120.9(4) yes
C(6) C(7) C(8) 121.4(4) yes
C(7) C(8) C(9) 120.5(5) yes
C(8) C(9) C(10) 119.9(5) yes
C(5) C(10) C(9) 119.7(5) yes
C(5) C(10) C(11) 120.8(5) yes
C(9) C(10) C(11) 119.4(5) yes
C(10) C(11) C(12) 110.7(5) yes
C(10) C(11) C(13) 110.5(5) yes
C(12) C(11) C(13) 110.5(6) yes
C(6) C(14) C(15) 111.2(4) yes
C(6) C(14) C(16) 111.4(5) yes
C(15) C(14) C(16) 110.9(5) yes
N(2) C(17) C(18) 118.6(4) yes
N(2) C(17) C(22) 118.4(4) yes
C(18) C(17) C(22) 122.9(4) yes
C(17) C(18) C(19) 116.1(4) yes
C(17) C(18) C(26) 122.5(4) yes
C(19) C(18) C(26) 121.4(5) yes
C(18) C(19) C(20) 122.3(5) yes
C(19) C(20) C(21) 119.1(5) yes
C(20) C(21) C(22) 121.9(4) yes
C(17) C(22) C(21) 117.6(4) yes
C(17) C(22) C(23) 121.5(4) yes
C(21) C(22) C(23) 120.9(4) yes
C(22) C(23) C(24) 109.8(5) yes
C(22) C(23) C(25) 111.5(5) yes
C(24) C(23) C(25) 111.2(4) yes
C(18) C(26) C(27) 110.6(5) yes
C(18) C(26) C(28) 113.6(5) yes
C(27) C(26) C(28) 109.7(5) yes
O(3) C(29) C(30) 79.5(12) yes
C(29) C(30) C(31) 121.0(19) yes
C(30) C(31) C(32) 122.1(17) yes
O(3) C(32) C(31) 79.9(11) yes
Au(2) C(33) N(3) 125.5(3) yes
Au(2) C(33) N(4) 124.7(3) yes
N(3) C(33) N(4) 109.9(4) yes
N(3) C(34) C(35) 103.4(4) yes
N(4) C(35) C(34) 101.9(4) yes
N(3) C(36) C(37) 118.7(4) yes
N(3) C(36) C(41) 119.3(4) yes
C(37) C(36) C(41) 121.9(5) yes
C(36) C(37) C(38) 117.9(5) yes
C(36) C(37) C(45) 122.1(5) yes
C(38) C(37) C(45) 120.0(5) yes
C(37) C(38) C(39) 120.6(5) yes
C(38) C(39) C(40) 121.3(5) yes
C(39) C(40) C(41) 120.5(5) yes
C(36) C(41) C(40) 117.8(5) yes
C(36) C(41) C(42) 122.6(4) yes
C(40) C(41) C(42) 119.6(4) yes
C(41) C(42) C(43) 109.8(4) yes
C(41) C(42) C(44) 112.3(4) yes
C(43) C(42) C(44) 110.7(4) yes
C(37) C(45) C(46) 110.9(5) yes
C(37) C(45) C(47) 111.8(5) yes
C(46) C(45) C(47) 110.6(5) yes
N(4) C(48) C(49) 117.9(4) yes
N(4) C(48) C(53) 118.7(4) yes
C(49) C(48) C(53) 123.4(4) yes
C(48) C(49) C(50) 116.1(5) yes
C(48) C(49) C(57) 121.9(4) yes
C(50) C(49) C(57) 121.9(5) yes
C(49) C(50) C(51) 121.9(6) yes
C(50) C(51) C(52) 120.8(5) yes
C(51) C(52) C(53) 120.1(5) yes
C(48) C(53) C(52) 117.7(5) yes
C(48) C(53) C(54) 122.7(4) yes
C(52) C(53) C(54) 119.6(4) yes
C(53) C(54) C(55) 111.1(4) yes
C(53) C(54) C(56) 112.0(4) yes
C(55) C(54) C(56) 110.0(4) yes
C(49) C(57) C(58) 111.8(4) yes
C(49) C(57) C(59) 112.7(5) yes
C(58) C(57) C(59) 110.3(5) yes
O(4) C(60) C(62) 109.2(9) yes
O(4) C(61) C(63) 111.4(8) yes
C(60) C(62) C(63) 103.3(9) yes
C(61) C(63) C(62) 109.2(9) yes
F(86) C(64) F(87) 109.439 yes
F(86) C(64) F(88) 109.440 yes
F(86) C(64) O(2) 106.9(5) yes
F(87) C(64) F(88) 109.451 yes
F(87) C(64) O(2) 110.9(6) yes
F(88) C(64) O(2) 110.7(7) yes
F(86) C(65) F(87) 106.8(7) yes
F(86) C(65) F(90) 42.8(6) yes
F(86) C(65) F(91) 125.9(9) yes
F(86) C(65) F(92) 66.7(8) yes
F(86) C(65) O(2) 121.0(8) yes
F(87) C(65) F(90) 136.9(9) yes
F(87) C(65) F(91) 58.8(6) yes
F(87) C(65) F(92) 52.4(7) yes
F(87) C(65) O(2) 111.1(7) yes
F(90) C(65) F(91) 109.442 yes
F(90) C(65) F(92) 109.435 yes
F(90) C(65) O(2) 111.4(8) yes
F(91) C(65) F(92) 109.445 yes
F(91) C(65) O(2) 112.1(8) yes
F(92) C(65) O(2) 104.8(10) yes
N(2) C(3) H(3) 111.503 yes
N(2) C(3) H(4) 111.500 yes
C(4) C(3) H(3) 111.513 yes
C(4) C(3) H(4) 111.515 yes
H(3) C(3) H(4) 109.328 yes
N(1) C(4) H(1) 110.959 yes
N(1) C(4) H(2) 110.955 yes
C(3) C(4) H(1) 110.954 yes
C(3) C(4) H(2) 110.957 yes
H(1) C(4) H(2) 108.977 yes
C(6) C(7) H(5) 119.323 yes
C(8) C(7) H(5) 119.317 yes
C(7) C(8) H(6) 119.766 yes
C(9) C(8) H(6) 119.764 yes
C(8) C(9) H(7) 120.027 yes
C(10) C(9) H(7) 120.031 yes
C(10) C(11) H(8) 108.326 yes
C(12) C(11) H(8) 108.328 yes
C(13) C(11) H(8) 108.336 yes
C(11) C(12) H(9) 109.460 yes
C(11) C(12) H(10) 109.470 yes
C(11) C(12) H(11) 109.472 yes
H(9) C(12) H(10) 109.478 yes
H(9) C(12) H(11) 109.468 yes
H(10) C(12) H(11) 109.479 yes
C(11) C(13) H(12) 109.473 yes
C(11) C(13) H(13) 109.469 yes
C(11) C(13) H(14) 109.465 yes
H(12) C(13) H(13) 109.470 yes
H(12) C(13) H(14) 109.478 yes
H(13) C(13) H(14) 109.472 yes
C(6) C(14) H(15) 107.689 yes
C(15) C(14) H(15) 107.689 yes
C(16) C(14) H(15) 107.693 yes
C(14) C(15) H(19) 109.467 yes
C(14) C(15) H(20) 109.469 yes
C(14) C(15) H(21) 109.468 yes
H(19) C(15) H(20) 109.476 yes
H(19) C(15) H(21) 109.472 yes
H(20) C(15) H(21) 109.475 yes
C(14) C(16) H(16) 109.464 yes
C(14) C(16) H(17) 109.464 yes
C(14) C(16) H(18) 109.467 yes
H(16) C(16) H(17) 109.481 yes
H(16) C(16) H(18) 109.484 yes
H(17) C(16) H(18) 109.467 yes
C(18) C(19) H(24) 118.831 yes
C(20) C(19) H(24) 118.848 yes
C(19) C(20) H(23) 120.445 yes
C(21) C(20) H(23) 120.456 yes
C(20) C(21) H(22) 119.027 yes
C(22) C(21) H(22) 119.045 yes
C(22) C(23) H(25) 108.069 yes
C(24) C(23) H(25) 108.072 yes
C(25) C(23) H(25) 108.085 yes
C(23) C(24) H(29) 109.472 yes
C(23) C(24) H(30) 109.470 yes
C(23) C(24) H(31) 109.471 yes
H(29) C(24) H(30) 109.475 yes
H(29) C(24) H(31) 109.471 yes
H(30) C(24) H(31) 109.468 yes
C(23) C(25) H(26) 109.463 yes
C(23) C(25) H(27) 109.477 yes
C(23) C(25) H(28) 109.459 yes
H(26) C(25) H(27) 109.480 yes
H(26) C(25) H(28) 109.469 yes
H(27) C(25) H(28) 109.479 yes
C(18) C(26) H(32) 107.558 yes
C(27) C(26) H(32) 107.550 yes
C(28) C(26) H(32) 107.553 yes
C(26) C(27) H(33) 109.475 yes
C(26) C(27) H(34) 109.476 yes
C(26) C(27) H(35) 109.479 yes
H(33) C(27) H(34) 109.456 yes
H(33) C(27) H(35) 109.469 yes
H(34) C(27) H(35) 109.472 yes
C(26) C(28) H(36) 109.466 yes
C(26) C(28) H(37) 109.480 yes
C(26) C(28) H(38) 109.467 yes
H(36) C(28) H(37) 109.477 yes
H(36) C(28) H(38) 109.456 yes
H(37) C(28) H(38) 109.481 yes
N(3) C(34) H(39) 111.092 yes
N(3) C(34) H(40) 111.089 yes
C(35) C(34) H(39) 111.092 yes
C(35) C(34) H(40) 111.087 yes
H(39) C(34) H(40) 109.061 yes
N(4) C(35) H(41) 111.396 yes
N(4) C(35) H(42) 111.401 yes
C(34) C(35) H(41) 111.401 yes
C(34) C(35) H(42) 111.394 yes
H(41) C(35) H(42) 109.264 yes
C(37) C(38) H(43) 119.702 yes
C(39) C(38) H(43) 119.725 yes
C(38) C(39) H(44) 119.365 yes
C(40) C(39) H(44) 119.369 yes
C(39) C(40) H(45) 119.775 yes
C(41) C(40) H(45) 119.774 yes
C(41) C(42) H(53) 107.951 yes
C(43) C(42) H(53) 107.934 yes
C(44) C(42) H(53) 107.957 yes
C(42) C(43) H(57) 109.461 yes
C(42) C(43) H(58) 109.470 yes
C(42) C(43) H(59) 109.476 yes
H(57) C(43) H(58) 109.475 yes
H(57) C(43) H(59) 109.466 yes
H(58) C(43) H(59) 109.479 yes
C(42) C(44) H(54) 109.471 yes
C(42) C(44) H(55) 109.469 yes
C(42) C(44) H(56) 109.480 yes
H(54) C(44) H(55) 109.475 yes
H(54) C(44) H(56) 109.463 yes
H(55) C(44) H(56) 109.470 yes
C(37) C(45) H(46) 107.764 yes
C(46) C(45) H(46) 107.771 yes
C(47) C(45) H(46) 107.775 yes
C(45) C(46) H(47) 109.463 yes
C(45) C(46) H(48) 109.471 yes
C(45) C(46) H(49) 109.469 yes
H(47) C(46) H(48) 109.472 yes
H(47) C(46) H(49) 109.477 yes
H(48) C(46) H(49) 109.475 yes
C(45) C(47) H(50) 109.473 yes
C(45) C(47) H(51) 109.481 yes
C(45) C(47) H(52) 109.470 yes
H(50) C(47) H(51) 109.467 yes
H(50) C(47) H(52) 109.465 yes
H(51) C(47) H(52) 109.471 yes
C(49) C(50) H(62) 119.053 yes
C(51) C(50) H(62) 119.044 yes
C(50) C(51) H(61) 119.613 yes
C(52) C(51) H(61) 119.614 yes
C(51) C(52) H(60) 119.947 yes
C(53) C(52) H(60) 119.949 yes
C(53) C(54) H(63) 107.849 yes
C(55) C(54) H(63) 107.860 yes
C(56) C(54) H(63) 107.851 yes
C(54) C(55) H(67) 109.468 yes
C(54) C(55) H(68) 109.471 yes
C(54) C(55) H(69) 109.474 yes
H(67) C(55) H(68) 109.474 yes
H(67) C(55) H(69) 109.478 yes
H(68) C(55) H(69) 109.463 yes
C(54) C(56) H(64) 109.475 yes
C(54) C(56) H(65) 109.470 yes
C(54) C(56) H(66) 109.469 yes
H(64) C(56) H(65) 109.473 yes
H(64) C(56) H(66) 109.479 yes
H(65) C(56) H(66) 109.461 yes
C(49) C(57) H(70) 107.218 yes
C(58) C(57) H(70) 107.222 yes
C(59) C(57) H(70) 107.224 yes
C(57) C(58) H(74) 109.472 yes
C(57) C(58) H(75) 109.475 yes
C(57) C(58) H(76) 109.463 yes
H(74) C(58) H(75) 109.475 yes
H(74) C(58) H(76) 109.467 yes
H(75) C(58) H(76) 109.476 yes
C(57) C(59) H(71) 109.468 yes
C(57) C(59) H(72) 109.472 yes
C(57) C(59) H(73) 109.460 yes
H(71) C(59) H(72) 109.484 yes
H(71) C(59) H(73) 109.470 yes
H(72) C(59) H(73) 109.474 yes
O(4) C(60) H(77) 109.843 yes
O(4) C(60) H(78) 109.843 yes
C(62) C(60) H(77) 109.849 yes
C(62) C(60) H(78) 109.849 yes
H(77) C(60) H(78) 108.278 yes
O(4) C(61) H(83) 109.341 yes
O(4) C(61) H(84) 109.338 yes
C(63) C(61) H(83) 109.350 yes
C(63) C(61) H(84) 109.343 yes
H(83) C(61) H(84) 107.983 yes
C(60) C(62) H(79) 111.103 yes
C(60) C(62) H(80) 111.102 yes
C(63) C(62) H(79) 111.110 yes
C(63) C(62) H(80) 111.101 yes
H(79) C(62) H(80) 109.056 yes
C(61) C(63) H(81) 109.840 yes
C(61) C(63) H(82) 109.835 yes
C(62) C(63) H(81) 109.843 yes
C(62) C(63) H(82) 109.835 yes
H(81) C(63) H(82) 108.271 yes

loop_
_geom_bond_atom_site_label_1
_geom_bond_atom_site_label_2
_geom_bond_distance
_geom_bond_publ_flag
Au(1) O(1) 2.058(4) yes
Au(1) C(2) 1.978(5) yes
Au(2) O(2) 2.061(4) yes
Au(2) C(33) 1.979(5) yes
F(1) C(1) 1.386(8) yes
F(2) C(1) 1.367(7) yes
F(3) C(1) 1.358(8) yes
F(86) F(90) 0.928(12) yes
F(86) F(92) 1.396(13) yes
F(86) C(64) 1.310 yes
F(86) C(65) 1.226(10) yes
F(87) F(91) 1.350(13) yes
F(87) F(92) 1.217(13) yes
F(87) C(64) 1.310 yes
F(87) C(65) 1.434(11) yes
F(88) F(92) 1.151(16) yes
F(88) C(64) 1.310 yes
F(90) C(65) 1.310 yes
F(91) C(65) 1.310 yes
F(92) C(65) 1.310 yes
O(1) C(1) 1.247(7) yes
O(2) C(64) 1.438(7) yes
O(2) C(65) 1.310(9) yes
O(3) C(29) 1.698(18) yes
O(3) C(32) 1.69(2) yes
O(4) C(60) 1.450(14) yes
O(4) C(61) 1.366(10) yes
N(1) C(2) 1.336(6) yes
N(1) C(4) 1.468(7) yes
N(1) C(5) 1.447(6) yes
N(2) C(2) 1.326(6) yes
N(2) C(3) 1.497(6) yes
N(2) C(17) 1.446(6) yes
N(3) C(33) 1.350(6) yes
N(3) C(34) 1.474(6) yes
N(3) C(36) 1.434(6) yes
N(4) C(33) 1.316(6) yes
N(4) C(35) 1.494(6) yes
N(4) C(48) 1.457(6) yes
C(3) C(4) 1.523(7) yes
C(5) C(6) 1.437(6) yes
C(5) C(10) 1.390(8) yes
C(6) C(7) 1.372(7) yes
C(6) C(14) 1.516(7) yes
C(7) C(8) 1.399(8) yes
C(8) C(9) 1.380(7) yes
C(9) C(10) 1.394(8) yes
C(10) C(11) 1.551(8) yes
C(11) C(12) 1.556(11) yes
C(11) C(13) 1.527(9) yes
C(14) C(15) 1.545(7) yes
C(14) C(16) 1.533(9) yes
C(17) C(18) 1.416(7) yes
C(17) C(22) 1.426(6) yes
C(18) C(19) 1.402(7) yes
C(18) C(26) 1.507(7) yes
C(19) C(20) 1.412(8) yes
C(20) C(21) 1.390(8) yes
C(21) C(22) 1.383(7) yes
C(22) C(23) 1.542(7) yes
C(23) C(24) 1.581(9) yes
C(23) C(25) 1.518(9) yes
C(26) C(27) 1.522(9) yes
C(26) C(28) 1.533(9) yes
C(29) C(30) 1.59(3) yes
C(30) C(31) 1.29(3) yes
C(31) C(32) 1.63(3) yes
C(34) C(35) 1.530(7) yes
C(36) C(37) 1.431(7) yes
C(36) C(41) 1.387(7) yes
C(37) C(38) 1.406(8) yes
C(37) C(45) 1.538(8) yes
C(38) C(39) 1.366(8) yes
C(39) C(40) 1.396(8) yes
C(40) C(41) 1.417(7) yes
C(41) C(42) 1.531(7) yes
C(42) C(43) 1.556(9) yes
C(42) C(44) 1.520(7) yes
C(45) C(46) 1.544(9) yes
C(45) C(47) 1.507(10) yes
C(48) C(49) 1.409(7) yes
C(48) C(53) 1.388(7) yes
C(49) C(50) 1.400(7) yes
C(49) C(57) 1.535(7) yes
C(50) C(51) 1.370(9) yes
C(51) C(52) 1.383(9) yes
C(52) C(53) 1.407(7) yes
C(53) C(54) 1.540(7) yes
C(54) C(55) 1.526(8) yes
C(54) C(56) 1.517(8) yes
C(57) C(58) 1.522(9) yes
C(57) C(59) 1.542(9) yes
C(60) C(62) 1.480(19) yes
C(61) C(63) 1.405(14) yes
C(62) C(63) 1.396(17) yes
C(3) H(3) 0.990 yes
C(3) H(4) 0.990 yes
C(4) H(1) 0.990 yes
C(4) H(2) 0.990 yes
C(7) H(5) 0.950 yes
C(8) H(6) 0.950 yes
C(9) H(7) 0.950 yes
C(11) H(8) 1.000 yes
C(12) H(9) 0.980 yes
C(12) H(10) 0.980 yes
C(12) H(11) 0.980 yes
C(13) H(12) 0.980 yes
C(13) H(13) 0.980 yes
C(13) H(14) 0.980 yes
C(14) H(15) 1.000 yes
C(15) H(19) 0.980 yes
C(15) H(20) 0.980 yes
C(15) H(21) 0.980 yes
C(16) H(16) 0.980 yes
C(16) H(17) 0.980 yes
C(16) H(18) 0.980 yes
C(19) H(24) 0.950 yes
C(20) H(23) 0.950 yes
C(21) H(22) 0.950 yes
C(23) H(25) 1.000 yes
C(24) H(29) 0.980 yes
C(24) H(30) 0.980 yes
C(24) H(31) 0.980 yes
C(25) H(26) 0.980 yes
C(25) H(27) 0.980 yes
C(25) H(28) 0.980 yes
C(26) H(32) 1.000 yes
C(27) H(33) 0.980 yes
C(27) H(34) 0.980 yes
C(27) H(35) 0.980 yes
C(28) H(36) 0.980 yes
C(28) H(37) 0.980 yes
C(28) H(38) 0.980 yes
C(34) H(39) 0.990 yes
C(34) H(40) 0.990 yes
C(35) H(41) 0.990 yes
C(35) H(42) 0.990 yes
C(38) H(43) 0.950 yes
C(39) H(44) 0.950 yes
C(40) H(45) 0.950 yes
C(42) H(53) 1.000 yes
C(43) H(57) 0.980 yes
C(43) H(58) 0.980 yes
C(43) H(59) 0.980 yes
C(44) H(54) 0.980 yes
C(44) H(55) 0.980 yes
C(44) H(56) 0.980 yes
C(45) H(46) 1.000 yes
C(46) H(47) 0.980 yes
C(46) H(48) 0.980 yes
C(46) H(49) 0.980 yes
C(47) H(50) 0.980 yes
C(47) H(51) 0.980 yes
C(47) H(52) 0.980 yes
C(50) H(62) 0.950 yes
C(51) H(61) 0.950 yes
C(52) H(60) 0.950 yes
C(54) H(63) 1.000 yes
C(55) H(67) 0.980 yes
C(55) H(68) 0.980 yes
C(55) H(69) 0.980 yes
C(56) H(64) 0.980 yes
C(56) H(65) 0.980 yes
C(56) H(66) 0.980 yes
C(57) H(70) 1.000 yes
C(58) H(74) 0.980 yes
C(58) H(75) 0.980 yes
C(58) H(76) 0.980 yes
C(59) H(71) 0.980 yes
C(59) H(72) 0.980 yes
C(59) H(73) 0.980 yes
C(60) H(77) 0.990 yes
C(60) H(78) 0.990 yes
C(61) H(83) 0.990 yes
C(61) H(84) 0.990 yes
C(62) H(79) 0.990 yes
C(62) H(80) 0.990 yes
C(63) H(81) 0.990 yes
C(63) H(82) 0.990 yes

loop_
_geom_contact_atom_site_label_1
_geom_contact_atom_site_label_2
_geom_contact_distance
_geom_contact_publ_flag
_geom_contact_site_symmetry_2
Au(1) F(1) 3.402(5) yes .
Au(1) F(3) 3.129(4) yes .
Au(1) C(5) 3.428(5) yes .
Au(1) C(17) 3.206(5) yes .
Au(2) F(87) 3.062(10) yes .
Au(2) F(88) 3.497(9) yes .
Au(2) F(91) 3.020(11) yes .
Au(2) F(92) 3.463(16) yes .
Au(2) C(36) 3.328(5) yes .
Au(2) C(48) 3.273(5) yes .
F(88) F(90) 2.892(14) yes .
F(88) F(91) 3.124(12) yes .
N(1) C(11) 2.924(7) yes .
N(1) C(14) 2.918(6) yes .
N(1) C(17) 3.557(6) yes .
N(2) C(5) 3.570(6) yes .
N(2) C(23) 2.919(6) yes .
N(2) C(26) 2.918(7) yes .
N(3) C(42) 2.915(6) yes .
N(3) C(45) 2.938(7) yes .
N(3) C(48) 3.575(6) yes .
N(4) C(36) 3.557(6) yes .
N(4) C(54) 2.926(6) yes .
N(4) C(57) 2.903(7) yes .
N(4) C(58) 3.570(8) yes .
C(2) C(6) 3.393(6) yes .
C(2) C(10) 3.320(8) yes .
C(2) C(11) 3.468(8) yes .
C(2) C(14) 3.572(6) yes .
C(2) C(18) 3.335(7) yes .
C(2) C(22) 3.260(6) yes .
C(2) C(23) 3.427(6) yes .
C(2) C(26) 3.574(8) yes .
C(3) C(18) 3.455(7) yes .
C(3) C(22) 3.432(6) yes .
C(3) C(23) 3.572(7) yes .
C(4) C(6) 3.386(7) yes .
C(4) C(10) 3.420(8) yes .
C(4) C(14) 3.563(7) yes .
C(5) C(8) 2.772(7) yes .
C(5) C(13) 3.554(7) yes .
C(5) C(16) 3.508(9) yes .
C(6) C(9) 2.813(8) yes .
C(7) C(10) 2.785(7) yes .
C(7) C(15) 3.000(9) yes .
C(7) C(16) 3.205(9) yes .
C(9) C(12) 3.063(10) yes .
C(9) C(13) 3.134(8) yes .
C(17) C(20) 2.780(7) yes .
C(17) C(27) 3.479(8) yes .
C(18) C(21) 2.837(7) yes .
C(19) C(22) 2.809(8) yes .
C(19) C(27) 3.188(8) yes .
C(19) C(28) 3.067(9) yes .
C(21) C(24) 3.164(9) yes .
C(21) C(25) 3.074(9) yes .
C(33) C(37) 3.320(8) yes .
C(33) C(41) 3.324(7) yes .
C(33) C(42) 3.561(6) yes .
C(33) C(45) 3.512(8) yes .
C(33) C(49) 3.362(7) yes .
C(33) C(53) 3.200(6) yes .
C(33) C(54) 3.383(6) yes .
C(34) C(37) 3.459(7) yes .
C(34) C(41) 3.375(7) yes .
C(34) C(42) 3.533(7) yes .
C(35) C(49) 3.454(7) yes .
C(35) C(53) 3.387(6) yes .
C(35) C(54) 3.509(6) yes .
C(36) C(39) 2.772(8) yes .
C(36) C(43) 3.573(8) yes .
C(36) C(46) 3.586(8) yes .
C(37) C(40) 2.806(7) yes .
C(38) C(41) 2.824(8) yes .
C(38) C(46) 3.156(8) yes .
C(38) C(47) 3.073(10) yes .
C(40) C(43) 3.132(9) yes .
C(40) C(44) 3.088(8) yes .
C(48) C(51) 2.745(7) yes .
C(48) C(55) 3.531(7) yes .
C(48) C(58) 3.421(8) yes .
C(49) C(52) 2.818(7) yes .
C(50) C(53) 2.791(8) yes .
C(50) C(58) 3.339(8) yes .
C(50) C(59) 3.017(8) yes .
C(52) C(55) 3.176(8) yes .
C(52) C(56) 3.046(9) yes .
F(1) C(7) 3.536(7) yes 2_565
F(1) C(8) 3.570(7) yes 2_565
F(1) C(34) 3.588(7) yes .
F(2) C(34) 3.491(7) yes .
F(2) C(63) 3.530(11) yes 2_465
F(3) C(59) 3.591(8) yes 2_465
F(86) C(4) 3.523(9) yes 1_545
F(86) C(40) 3.597(8) yes 2_454
F(86) C(44) 3.375(9) yes 2_454
F(88) C(40) 3.503(11) yes 2_454
F(90) C(4) 3.546(13) yes 1_545
F(90) C(32) 3.133(20) yes 1_645
F(90) C(44) 3.550(11) yes 2_454
F(91) C(28) 3.433(14) yes 2_564
F(91) C(31) 3.57(2) yes 1_645
O(1) C(35) 3.328(6) yes .
O(1) C(62) 3.532(12) yes 2_465
O(1) C(63) 3.536(11) yes 2_465
O(2) C(3) 3.295(7) yes 1_545
O(2) C(4) 3.408(7) yes 1_545
O(2) C(32) 3.535(19) yes 1_645
O(4) C(34) 3.550(8) yes 2_464
O(4) C(35) 3.341(7) yes 2_464
C(3) O(2) 3.295(7) yes 1_565
C(4) F(86) 3.523(9) yes 1_565
C(4) F(90) 3.546(13) yes 1_565
C(4) O(2) 3.408(7) yes 1_565
C(7) F(1) 3.536(7) yes 2_464
C(8) F(1) 3.570(7) yes 2_464
C(8) C(52) 3.586(8) yes .
C(28) F(91) 3.433(14) yes 2_465
C(31) F(91) 3.57(2) yes 1_465
C(32) F(90) 3.133(20) yes 1_465
C(32) O(2) 3.535(19) yes 1_465
C(34) F(1) 3.588(7) yes .
C(34) F(2) 3.491(7) yes .
C(34) O(4) 3.550(8) yes 2_565
C(35) O(1) 3.328(6) yes .
C(35) O(4) 3.341(7) yes 2_565
C(40) F(86) 3.597(8) yes 2_555
C(40) F(88) 3.503(11) yes 2_555
C(44) F(86) 3.375(9) yes 2_555
C(44) F(90) 3.550(11) yes 2_555
C(52) C(8) 3.586(8) yes .
C(59) F(3) 3.591(8) yes 2_564
C(62) O(1) 3.532(12) yes 2_564
C(63) F(2) 3.530(11) yes 2_564
C(63) O(1) 3.536(11) yes 2_564
Au(1) H(13) 3.0809 yes .
Au(1) H(16) 3.2440 yes .
Au(1) H(26) 3.2254 yes .
Au(1) H(34) 3.0127 yes .
Au(2) H(49) 3.0067 yes .
Au(2) H(59) 3.3957 yes .
Au(2) H(66) 3.4107 yes .
Au(2) H(75) 2.9881 yes .
F(1) H(26) 3.0278 yes .
F(3) H(34) 3.1948 yes .
F(87) H(66) 3.4773 yes .
F(88) H(66) 3.1764 yes .
F(91) H(74) 3.5786 yes .
F(91) H(75) 3.4803 yes .
O(4) H(79) 3.1106 yes .
O(4) H(80) 2.9845 yes .
O(4) H(81) 3.0326 yes .
O(4) H(82) 2.8513 yes .
N(1) H(3) 3.0238 yes .
N(1) H(4) 3.0297 yes .
N(1) H(8) 2.4231 yes .
N(1) H(15) 2.4161 yes .
N(1) H(16) 3.5032 yes .
N(1) H(25) 3.3352 yes .
N(2) H(1) 3.0055 yes .
N(2) H(2) 3.0118 yes .
N(2) H(8) 3.4647 yes .
N(2) H(15) 3.5842 yes .
N(2) H(25) 2.4088 yes .
N(2) H(32) 2.4307 yes .
N(2) H(34) 3.4768 yes .
N(3) H(41) 2.9863 yes .
N(3) H(42) 3.0644 yes .
N(3) H(46) 2.4399 yes .
N(3) H(53) 2.4213 yes .
N(3) H(63) 3.2690 yes .
N(4) H(39) 2.9786 yes .
N(4) H(40) 3.0583 yes .
N(4) H(46) 3.5526 yes .
N(4) H(53) 3.5178 yes .
N(4) H(63) 2.4323 yes .
N(4) H(70) 2.4689 yes .
N(4) H(75) 3.1482 yes .
C(2) H(1) 2.9881 yes .
C(2) H(2) 2.9870 yes .
C(2) H(3) 3.0064 yes .
C(2) H(4) 3.0168 yes .
C(2) H(8) 2.8252 yes .
C(2) H(13) 3.5709 yes .
C(2) H(15) 2.9931 yes .
C(2) H(16) 3.4154 yes .
C(2) H(25) 2.7585 yes .
C(2) H(32) 3.0441 yes .
C(2) H(34) 3.4051 yes .
C(3) H(25) 2.9133 yes .
C(3) H(32) 2.9191 yes .
C(4) H(8) 2.9795 yes .
C(4) H(15) 2.8411 yes .
C(4) H(25) 3.4864 yes .
C(5) H(1) 2.8323 yes .
C(5) H(2) 2.8103 yes .
C(5) H(5) 3.2701 yes .
C(5) H(7) 3.2654 yes .
C(5) H(8) 2.5905 yes .
C(5) H(10) 3.5199 yes .
C(5) H(13) 3.4275 yes .
C(5) H(15) 2.5941 yes .
C(5) H(16) 3.3304 yes .
C(6) H(1) 3.2571 yes .
C(6) H(6) 3.2658 yes .
C(6) H(16) 2.6896 yes .
C(6) H(17) 2.7405 yes .
C(6) H(18) 3.3582 yes .
C(6) H(19) 2.7733 yes .
C(6) H(20) 2.6729 yes .
C(6) H(21) 3.3627 yes .
C(7) H(7) 3.2700 yes .
C(7) H(15) 3.2953 yes .
C(7) H(16) 3.4787 yes .
C(7) H(17) 2.9837 yes .
C(7) H(19) 2.7945 yes .
C(7) H(20) 3.1226 yes .
C(9) H(5) 3.2627 yes .
C(9) H(8) 3.3424 yes .
C(9) H(10) 2.9021 yes .
C(9) H(11) 3.1445 yes .
C(9) H(12) 2.8698 yes .
C(9) H(13) 3.3920 yes .
C(10) H(2) 3.3073 yes .
C(10) H(6) 3.2588 yes .
C(10) H(9) 3.3315 yes .
C(10) H(10) 2.5431 yes .
C(10) H(11) 3.0076 yes .
C(10) H(12) 2.7313 yes .
C(10) H(13) 2.6960 yes .
C(10) H(14) 3.3744 yes .
C(11) H(2) 3.2821 yes .
C(11) H(7) 2.6839 yes .
C(11) H(25) 3.5741 yes .
C(12) H(7) 2.8734 yes .
C(12) H(12) 2.7223 yes .
C(12) H(13) 3.3802 yes .
C(12) H(14) 2.7135 yes .
C(13) H(7) 3.0186 yes .
C(13) H(9) 2.9646 yes .
C(13) H(10) 3.3182 yes .
C(13) H(11) 2.5368 yes .
C(13) H(28) 3.5955 yes .
C(14) H(1) 3.1571 yes .
C(14) H(5) 2.6593 yes .
C(15) H(5) 2.7624 yes .
C(15) H(16) 3.3791 yes .
C(15) H(17) 2.7308 yes .
C(15) H(18) 2.7160 yes .
C(16) H(5) 3.1535 yes .
C(16) H(19) 2.7095 yes .
C(16) H(20) 3.3764 yes .
C(16) H(21) 2.7435 yes .
C(17) H(3) 2.8467 yes .
C(17) H(4) 2.9109 yes .
C(17) H(22) 3.2647 yes .
C(17) H(24) 3.2542 yes .
C(17) H(25) 2.6104 yes .
C(17) H(26) 3.5529 yes .
C(17) H(31) 3.5158 yes .
C(17) H(32) 2.5924 yes .
C(17) H(34) 3.2428 yes .
C(18) H(4) 3.3933 yes .
C(18) H(23) 3.3161 yes .
C(18) H(33) 2.8328 yes .
C(18) H(34) 2.5548 yes .
C(18) H(35) 3.3111 yes .
C(18) H(36) 2.6980 yes .
C(18) H(37) 2.8020 yes .
C(18) H(38) 3.3703 yes .
C(19) H(22) 3.2713 yes .
C(19) H(32) 3.3210 yes .
C(19) H(33) 3.0959 yes .
C(19) H(34) 3.2694 yes .
C(19) H(36) 3.1968 yes .
C(19) H(37) 2.8730 yes .
C(21) H(24) 3.2669 yes .
C(21) H(25) 3.3350 yes .
C(21) H(26) 3.2267 yes .
C(21) H(27) 2.8592 yes .
C(21) H(30) 2.8924 yes .
C(21) H(31) 3.4434 yes .
C(22) H(3) 3.3060 yes .
C(22) H(23) 3.2781 yes .
C(22) H(26) 2.6683 yes .
C(22) H(27) 2.7718 yes .
C(22) H(28) 3.3686 yes .
C(22) H(29) 3.3976 yes .
C(22) H(30) 2.7429 yes .
C(22) H(31) 2.7428 yes .
C(23) H(3) 3.1861 yes .
C(23) H(8) 3.5547 yes .
C(23) H(22) 2.6813 yes .
C(24) H(3) 3.4280 yes .
C(24) H(22) 3.0389 yes .
C(24) H(26) 3.4033 yes .
C(24) H(27) 2.7088 yes .
C(24) H(28) 2.7707 yes .
C(25) H(14) 3.5563 yes .
C(25) H(22) 2.8935 yes .
C(25) H(29) 2.7267 yes .
C(25) H(30) 2.7819 yes .
C(25) H(31) 3.3914 yes .
C(26) H(4) 3.2940 yes .
C(26) H(24) 2.6835 yes .
C(27) H(24) 3.1343 yes .
C(27) H(36) 3.3442 yes .
C(27) H(37) 2.6633 yes .
C(27) H(38) 2.7089 yes .
C(28) H(24) 2.8397 yes .
C(28) H(33) 2.5896 yes .
C(28) H(34) 3.3362 yes .
C(28) H(35) 2.7866 yes .
C(33) H(39) 2.9744 yes .
C(33) H(40) 3.0202 yes .
C(33) H(41) 2.9589 yes .
C(33) H(42) 3.0349 yes .
C(33) H(46) 2.9130 yes .
C(33) H(49) 3.5042 yes .
C(33) H(53) 2.9501 yes .
C(33) H(63) 2.6979 yes .
C(33) H(70) 3.2259 yes .
C(33) H(75) 3.0644 yes .
C(34) H(46) 2.9785 yes .
C(34) H(53) 2.8427 yes .
C(34) H(63) 3.4801 yes .
C(35) H(63) 2.8858 yes .
C(35) H(69) 3.4816 yes .
C(35) H(70) 2.9038 yes .
C(36) H(39) 2.8650 yes .
C(36) H(40) 2.8402 yes .
C(36) H(43) 3.2935 yes .
C(36) H(45) 3.2623 yes .
C(36) H(46) 2.6203 yes .
C(36) H(49) 3.4161 yes .
C(36) H(53) 2.5962 yes .
C(36) H(55) 3.5401 yes .
C(36) H(59) 3.4302 yes .
C(37) H(40) 3.3575 yes .
C(37) H(44) 3.2624 yes .
C(37) H(47) 3.3761 yes .
C(37) H(48) 2.7931 yes .
C(37) H(49) 2.6684 yes .
C(37) H(50) 2.7629 yes .
C(37) H(51) 2.6649 yes .
C(37) H(52) 3.3612 yes .
C(38) H(45) 3.2575 yes .
C(38) H(46) 3.3438 yes .
C(38) H(48) 2.9505 yes .
C(38) H(49) 3.3422 yes .
C(38) H(50) 3.4021 yes .
C(38) H(51) 2.7294 yes .
C(40) H(43) 3.2615 yes .
C(40) H(53) 3.3490 yes .
C(40) H(54) 2.8964 yes .
C(40) H(55) 3.2158 yes .
C(40) H(57) 2.8996 yes .
C(40) H(59) 3.3360 yes .
C(41) H(39) 3.2740 yes .
C(41) H(44) 3.2954 yes .
C(41) H(54) 2.8061 yes .
C(41) H(55) 2.6577 yes .
C(41) H(56) 3.3664 yes .
C(41) H(57) 2.7652 yes .
C(41) H(58) 3.3674 yes .
C(41) H(59) 2.6652 yes .
C(42) H(39) 3.1119 yes .
C(42) H(45) 2.6945 yes .
C(43) H(45) 3.0231 yes .
C(43) H(54) 2.6636 yes .
C(43) H(55) 3.3742 yes .
C(43) H(56) 2.7700 yes .
C(44) H(39) 3.5339 yes .
C(44) H(45) 2.9084 yes .
C(44) H(57) 2.7078 yes .
C(44) H(58) 2.7397 yes .
C(44) H(59) 3.3703 yes .
C(45) H(40) 3.3309 yes .
C(45) H(43) 2.6929 yes .
C(45) H(63) 3.5074 yes .
C(46) H(43) 3.0410 yes .
C(46) H(50) 3.3496 yes .
C(46) H(51) 2.7784 yes .
C(46) H(52) 2.6171 yes .
C(46) H(65) 3.4157 yes .
C(47) H(43) 2.9014 yes .
C(47) H(47) 2.7316 yes .
C(47) H(48) 2.6757 yes .
C(47) H(49) 3.3484 yes .
C(48) H(41) 2.8273 yes .
C(48) H(42) 2.9128 yes .
C(48) H(60) 3.2548 yes .
C(48) H(62) 3.2477 yes .
C(48) H(63) 2.6136 yes .
C(48) H(69) 3.3446 yes .
C(48) H(70) 2.6259 yes .
C(48) H(75) 3.2106 yes .
C(49) H(42) 3.4018 yes .
C(49) H(61) 3.2720 yes .
C(49) H(71) 2.7459 yes .
C(49) H(72) 2.7710 yes .
C(49) H(73) 3.3957 yes .
C(49) H(74) 2.7420 yes .
C(49) H(75) 2.7052 yes .
C(49) H(76) 3.3709 yes .
C(50) H(60) 3.2472 yes .
C(50) H(70) 3.3224 yes .
C(50) H(71) 3.1515 yes .
C(50) H(72) 2.7755 yes .
C(50) H(74) 3.1326 yes .
C(52) H(62) 3.2435 yes .
C(52) H(63) 3.3418 yes .
C(52) H(64) 2.8656 yes .
C(52) H(66) 3.1395 yes .
C(52) H(68) 2.9958 yes .
C(52) H(69) 3.3455 yes .
C(53) H(41) 3.2437 yes .
C(53) H(61) 3.2736 yes .
C(53) H(64) 2.8104 yes .
C(53) H(65) 3.3685 yes .
C(53) H(66) 2.6501 yes .
C(53) H(67) 3.3636 yes .
C(53) H(68) 2.8026 yes .
C(53) H(69) 2.6376 yes .
C(54) H(41) 3.0801 yes .
C(54) H(46) 3.5626 yes .
C(54) H(60) 2.6917 yes .
C(55) H(41) 3.2142 yes .
C(55) H(60) 3.0982 yes .
C(55) H(64) 2.6298 yes .
C(55) H(65) 2.7339 yes .
C(55) H(66) 3.3374 yes .
C(56) H(47) 3.3538 yes .
C(56) H(60) 2.8364 yes .
C(56) H(67) 2.7328 yes .
C(56) H(68) 2.6346 yes .
C(56) H(69) 3.3360 yes .
C(57) H(42) 3.2958 yes .
C(57) H(62) 2.7140 yes .
C(58) H(62) 3.3607 yes .
C(58) H(71) 3.3569 yes .
C(58) H(72) 2.7357 yes .
C(58) H(73) 2.6762 yes .
C(59) H(62) 2.7326 yes .
C(59) H(74) 2.7292 yes .
C(59) H(75) 3.3610 yes .
C(59) H(76) 2.6727 yes .
C(60) H(81) 3.0235 yes .
C(60) H(82) 2.8224 yes .
C(60) H(83) 2.9556 yes .
C(60) H(84) 2.8480 yes .
C(61) H(77) 2.9087 yes .
C(61) H(78) 2.8901 yes .
C(61) H(79) 3.0357 yes .
C(61) H(80) 2.8509 yes .
C(62) H(83) 3.0314 yes .
C(62) H(84) 2.8434 yes .
C(63) H(77) 2.9872 yes .
C(63) H(78) 2.8576 yes .
H(1) H(3) 2.7627 yes .
H(1) H(4) 2.2402 yes .
H(1) H(15) 2.4129 yes .
H(1) H(20) 3.3263 yes .
H(2) H(3) 2.2402 yes .
H(2) H(4) 2.7587 yes .
H(2) H(8) 2.6488 yes .
H(2) H(10) 3.4441 yes .
H(2) H(25) 3.4835 yes .
H(3) H(25) 2.5837 yes .
H(3) H(31) 2.8260 yes .
H(4) H(32) 2.5128 yes .
H(4) H(36) 3.5851 yes .
H(5) H(6) 2.3361 yes .
H(5) H(15) 3.5842 yes .
H(5) H(17) 2.7053 yes .
H(5) H(19) 2.2633 yes .
H(5) H(20) 3.0168 yes .
H(6) H(7) 2.3272 yes .
H(7) H(10) 2.8182 yes .
H(7) H(11) 2.6614 yes .
H(7) H(12) 2.5049 yes .
H(7) H(13) 3.4629 yes .
H(8) H(9) 2.2419 yes .
H(8) H(10) 2.5796 yes .
H(8) H(11) 2.8394 yes .
H(8) H(12) 2.8651 yes .
H(8) H(13) 2.3667 yes .
H(8) H(14) 2.3568 yes .
H(8) H(25) 2.6379 yes .
H(8) H(28) 3.5362 yes .
H(9) H(12) 3.3286 yes .
H(9) H(14) 2.8399 yes .
H(10) H(12) 3.4310 yes .
H(11) H(12) 2.3982 yes .
H(11) H(13) 3.4815 yes .
H(11) H(14) 2.6683 yes .
H(13) H(26) 3.1900 yes .
H(13) H(28) 3.5224 yes .
H(14) H(26) 3.3629 yes .
H(14) H(28) 2.9263 yes .
H(15) H(16) 2.3663 yes .
H(15) H(17) 2.8639 yes .
H(15) H(18) 2.3506 yes .
H(15) H(19) 2.8723 yes .
H(15) H(20) 2.3966 yes .
H(15) H(21) 2.3438 yes .
H(15) H(32) 3.3944 yes .
H(16) H(34) 3.3032 yes .
H(16) H(35) 3.3733 yes .
H(17) H(19) 2.5399 yes .
H(17) H(21) 3.0464 yes .
H(18) H(19) 2.9735 yes .
H(18) H(21) 2.5604 yes .
H(18) H(35) 3.1756 yes .
H(22) H(23) 2.3330 yes .
H(22) H(26) 3.2063 yes .
H(22) H(27) 2.3956 yes .
H(22) H(30) 2.5276 yes .
H(22) H(31) 3.5063 yes .
H(23) H(24) 2.3513 yes .
H(24) H(33) 2.7724 yes .
H(24) H(34) 3.4041 yes .
H(24) H(36) 3.0943 yes .
H(24) H(37) 2.3570 yes .
H(25) H(26) 2.3828 yes .
H(25) H(27) 2.8548 yes .
H(25) H(28) 2.3189 yes .
H(25) H(29) 2.4208 yes .
H(25) H(30) 2.9037 yes .
H(25) H(31) 2.3952 yes .
H(27) H(29) 2.9430 yes .
H(27) H(30) 2.5746 yes .
H(28) H(29) 2.5814 yes .
H(28) H(30) 3.1177 yes .
H(32) H(33) 2.8421 yes .
H(32) H(34) 2.4453 yes .
H(32) H(35) 2.2603 yes .
H(32) H(36) 2.3933 yes .
H(32) H(37) 2.8609 yes .
H(32) H(38) 2.3214 yes .
H(33) H(36) 3.4966 yes .
H(33) H(37) 2.3819 yes .
H(33) H(38) 2.8563 yes .
H(34) H(37) 3.5035 yes .
H(35) H(37) 3.0815 yes .
H(35) H(38) 2.6420 yes .
H(39) H(41) 2.7924 yes .
H(39) H(42) 2.2492 yes .
H(39) H(53) 2.4109 yes .
H(39) H(55) 3.1194 yes .
H(40) H(41) 2.2497 yes .
H(40) H(42) 2.7390 yes .
H(40) H(46) 2.6431 yes .
H(40) H(50) 3.2604 yes .
H(40) H(63) 3.5252 yes .
H(41) H(46) 3.5627 yes .
H(41) H(63) 2.5247 yes .
H(41) H(67) 3.4759 yes .
H(41) H(69) 2.6550 yes .
H(42) H(70) 2.4557 yes .
H(43) H(44) 2.3032 yes .
H(43) H(48) 2.5710 yes .
H(43) H(49) 3.4080 yes .
H(43) H(50) 3.3973 yes .
H(43) H(51) 2.3080 yes .
H(44) H(45) 2.3341 yes .
H(45) H(54) 2.4306 yes .
H(45) H(55) 3.1875 yes .
H(45) H(57) 2.5312 yes .
H(45) H(59) 3.4146 yes .
H(46) H(47) 2.3356 yes .
H(46) H(48) 2.8714 yes .
H(46) H(49) 2.4058 yes .
H(46) H(50) 2.2896 yes .
H(46) H(51) 2.8419 yes .
H(46) H(52) 2.3850 yes .
H(46) H(63) 2.6216 yes .
H(46) H(65) 3.5688 yes .
H(47) H(50) 3.5692 yes .
H(47) H(51) 3.1444 yes .
H(47) H(52) 2.4779 yes .
H(47) H(63) 3.4384 yes .
H(47) H(65) 2.6823 yes .
H(47) H(66) 3.2525 yes .
H(48) H(51) 2.5902 yes .
H(48) H(52) 2.8210 yes .
H(49) H(52) 3.5376 yes .
H(49) H(63) 3.5322 yes .
H(49) H(65) 3.3793 yes .
H(49) H(66) 3.1647 yes .
H(53) H(54) 2.8531 yes .
H(53) H(55) 2.4041 yes .
H(53) H(56) 2.3009 yes .
H(53) H(57) 2.8826 yes .
H(53) H(58) 2.3593 yes .
H(53) H(59) 2.4066 yes .
H(53) H(70) 3.5488 yes .
H(53) H(75) 3.4822 yes .
H(54) H(57) 2.4718 yes .
H(54) H(58) 2.9497 yes .
H(54) H(59) 3.5581 yes .
H(55) H(57) 3.5760 yes .
H(56) H(57) 3.0599 yes .
H(56) H(58) 2.6204 yes .
H(58) H(75) 3.4760 yes .
H(58) H(76) 3.4041 yes .
H(59) H(75) 3.0642 yes .
H(60) H(61) 2.3270 yes .
H(60) H(64) 2.3634 yes .
H(60) H(66) 3.0652 yes .
H(60) H(68) 2.6587 yes .
H(60) H(69) 3.4580 yes .
H(61) H(62) 2.3011 yes .
H(62) H(71) 2.9586 yes .
H(62) H(72) 2.2085 yes .
H(62) H(74) 2.9682 yes .
H(63) H(64) 2.8492 yes .
H(63) H(65) 2.2941 yes .
H(63) H(66) 2.4019 yes .
H(63) H(67) 2.3041 yes .
H(63) H(68) 2.8562 yes .
H(63) H(69) 2.4079 yes .
H(64) H(67) 2.9644 yes .
H(64) H(68) 2.3938 yes .
H(64) H(69) 3.5094 yes .
H(65) H(67) 2.6114 yes .
H(65) H(68) 2.9728 yes .
H(66) H(68) 3.5130 yes .
H(70) H(71) 2.3575 yes .
H(70) H(72) 2.8668 yes .
H(70) H(73) 2.3630 yes .
H(70) H(74) 2.8512 yes .
H(70) H(75) 2.3400 yes .
H(70) H(76) 2.3426 yes .
H(71) H(76) 3.5552 yes .
H(72) H(74) 2.5869 yes .
H(72) H(76) 2.9909 yes .
H(73) H(74) 2.9859 yes .
H(73) H(75) 3.5627 yes .
H(73) H(76) 2.4622 yes .
H(77) H(79) 2.6528 yes .
H(77) H(80) 2.1806 yes .
H(77) H(81) 3.5698 yes .
H(77) H(84) 3.2798 yes .
H(78) H(79) 2.1774 yes .
H(78) H(80) 2.7486 yes .
H(78) H(82) 3.1419 yes .
H(78) H(83) 3.3949 yes .
H(79) H(81) 2.5578 yes .
H(79) H(82) 2.0993 yes .
H(80) H(81) 2.1041 yes .
H(80) H(82) 2.7013 yes .
H(80) H(84) 3.1220 yes .
H(81) H(83) 2.5341 yes .
H(81) H(84) 2.0824 yes .
H(82) H(83) 2.0843 yes .
H(82) H(84) 2.6872 yes .
Au(1) H(41) 3.5504 yes .
Au(1) H(69) 3.3492 yes .
F(1) H(5) 2.8808 yes 2_565
F(1) H(6) 2.9595 yes 2_565
F(1) H(39) 3.5225 yes .
F(1) H(40) 3.0821 yes .
F(1) H(41) 3.4833 yes .
F(1) H(60) 3.5793 yes 2_565
F(2) H(5) 2.8227 yes 2_565
F(2) H(19) 3.1028 yes 2_565
F(2) H(40) 2.5618 yes .
F(2) H(50) 3.2768 yes .
F(2) H(72) 3.5759 yes 2_465
F(2) H(81) 3.2647 yes 2_465
F(2) H(82) 2.9387 yes 2_465
F(3) H(62) 2.6749 yes 2_465
F(3) H(72) 2.6398 yes 2_465
F(3) H(79) 3.1921 yes 2_465
F(3) H(82) 3.5340 yes 2_465
F(86) H(1) 3.3468 yes 1_545
F(86) H(2) 2.8516 yes 1_545
F(86) H(37) 3.2897 yes 2_564
F(86) H(45) 2.6810 yes 2_454
F(86) H(54) 2.3960 yes 2_454
F(86) H(57) 3.3332 yes 2_454
F(87) H(22) 3.5061 yes 2_464
F(87) H(30) 3.1357 yes 2_464
F(87) H(37) 2.9445 yes 2_564
F(88) H(1) 3.1200 yes 1_545
F(88) H(2) 3.5347 yes 1_545
F(88) H(22) 3.2663 yes 2_464
F(88) H(30) 3.5892 yes 2_464
F(88) H(44) 3.3114 yes 2_454
F(88) H(45) 2.7500 yes 2_454
F(90) H(2) 2.7052 yes 1_545
F(90) H(37) 3.2280 yes 2_564
F(90) H(45) 3.5106 yes 2_454
F(90) H(54) 2.6048 yes 2_454
F(91) H(24) 2.9875 yes 2_564
F(91) H(33) 3.5992 yes 2_564
F(91) H(37) 2.4596 yes 2_564
F(92) H(22) 3.4166 yes 2_464
F(92) H(30) 3.0528 yes 2_464
F(92) H(37) 3.5349 yes 2_564
F(92) H(45) 2.7508 yes 2_454
F(92) H(54) 3.5209 yes 2_454
O(1) H(40) 3.0415 yes .
O(1) H(41) 2.5228 yes .
O(1) H(69) 3.3480 yes .
O(1) H(79) 3.2769 yes 2_465
O(1) H(80) 3.3040 yes 2_465
O(1) H(81) 3.0743 yes 2_465
O(1) H(82) 3.4794 yes 2_465
O(2) H(1) 3.4926 yes 1_545
O(2) H(2) 2.9729 yes 1_545
O(2) H(3) 2.7975 yes 1_545
O(2) H(4) 3.3341 yes 1_545
O(3) H(15) 3.4779 yes .
O(3) H(18) 3.5575 yes .
O(3) H(21) 3.0932 yes .
O(3) H(29) 2.9266 yes 1_455
O(3) H(32) 3.5156 yes .
O(3) H(38) 3.2746 yes .
O(4) H(6) 3.1531 yes .
O(4) H(39) 2.8918 yes 2_464
O(4) H(42) 2.5241 yes 2_464
O(4) H(53) 3.4202 yes 2_464
O(4) H(70) 2.7963 yes 2_464
C(1) H(5) 3.5137 yes 2_565
C(1) H(40) 3.0280 yes .
C(1) H(41) 3.3031 yes .
C(1) H(79) 3.5566 yes 2_465
C(1) H(81) 3.5803 yes 2_465
C(1) H(82) 3.4724 yes 2_465
C(5) H(55) 3.0659 yes 2_464
C(6) H(55) 3.1119 yes 2_464
C(7) H(39) 3.1718 yes 2_464
C(7) H(40) 3.5506 yes 2_464
C(7) H(55) 3.1503 yes 2_464
C(7) H(68) 3.0749 yes .
C(8) H(39) 3.1346 yes 2_464
C(8) H(55) 3.1634 yes 2_464
C(8) H(60) 3.3208 yes .
C(8) H(68) 3.1277 yes .
C(8) H(69) 3.5441 yes .
C(8) H(83) 3.5169 yes .
C(9) H(55) 3.1579 yes 2_464
C(9) H(69) 3.5286 yes .
C(9) H(83) 3.3141 yes .
C(10) H(55) 3.1068 yes 2_464
C(10) H(69) 3.5921 yes .
C(12) H(21) 3.4404 yes 1_655
C(12) H(50) 3.3750 yes 2_564
C(12) H(56) 3.4882 yes 2_464
C(13) H(42) 3.4050 yes .
C(13) H(71) 3.2081 yes .
C(13) H(77) 3.2437 yes 2_565
C(15) H(9) 3.4153 yes 1_455
C(15) H(50) 3.2180 yes 2_464
C(16) H(80) 3.1955 yes 2_465
C(19) H(44) 3.1773 yes 1_565
C(19) H(74) 3.1092 yes 2_465
C(20) H(44) 2.8130 yes 1_565
C(20) H(64) 3.2177 yes 2_565
C(20) H(74) 3.1061 yes 2_465
C(21) H(44) 2.9407 yes 1_565
C(21) H(64) 3.2239 yes 2_565
C(22) H(44) 3.3996 yes 1_565
C(24) H(38) 3.2980 yes 1_655
C(24) H(45) 3.4517 yes 1_565
C(24) H(57) 3.2377 yes 1_565
C(25) H(60) 3.5729 yes 2_565
C(25) H(61) 3.5811 yes 2_565
C(25) H(78) 3.1309 yes 2_565
C(27) H(61) 3.4516 yes 2_465
C(27) H(79) 3.2645 yes 2_465
C(28) H(29) 3.5419 yes 1_455
C(28) H(43) 3.3596 yes 1_565
C(28) H(48) 3.2654 yes 1_565
C(28) H(57) 3.5104 yes 1_465
C(29) H(1) 3.0358 yes .
C(29) H(4) 2.9406 yes .
C(29) H(15) 2.9648 yes .
C(29) H(21) 3.3576 yes .
C(29) H(32) 2.9488 yes .
C(29) H(38) 3.4641 yes .
C(30) H(23) 3.3379 yes 2_474
C(30) H(44) 3.5879 yes 2_464
C(31) H(23) 3.5762 yes 2_474
C(31) H(24) 3.5614 yes 2_474
C(32) H(9) 3.2067 yes 1_455
C(32) H(21) 3.3980 yes .
C(32) H(29) 3.4742 yes 1_455
C(34) H(5) 3.3952 yes 2_565
C(35) H(13) 3.3184 yes .
C(36) H(20) 3.1977 yes 2_565
C(37) H(20) 3.1311 yes 2_565
C(38) H(20) 3.1269 yes 2_565
C(38) H(36) 3.3156 yes 1_545
C(39) H(20) 3.1345 yes 2_565
C(39) H(31) 3.5244 yes 1_545
C(40) H(20) 3.1670 yes 2_565
C(40) H(30) 3.4766 yes 1_545
C(40) H(31) 3.1485 yes 1_545
C(41) H(20) 3.2250 yes 2_565
C(42) H(83) 3.4299 yes 2_565
C(43) H(31) 3.3595 yes 1_545
C(43) H(38) 3.5731 yes 1_645
C(44) H(10) 3.0731 yes 2_565
C(44) H(52) 3.5380 yes 1_655
C(44) H(83) 2.9822 yes 2_565
C(46) H(36) 3.3718 yes 1_545
C(46) H(58) 3.4957 yes 1_455
C(47) H(10) 3.3318 yes 2_465
C(47) H(19) 3.4754 yes 2_565
C(47) H(56) 3.2692 yes 1_455
C(47) H(81) 3.4488 yes 2_465
C(47) H(83) 3.5178 yes 2_465
C(48) H(12) 3.4367 yes .
C(49) H(12) 3.1456 yes .
C(50) H(7) 3.4791 yes .
C(50) H(12) 3.4280 yes .
C(50) H(33) 3.3329 yes 2_564
C(51) H(6) 3.5372 yes .
C(51) H(7) 3.1506 yes .
C(51) H(27) 3.3494 yes 2_464
C(51) H(33) 3.1960 yes 2_564
C(51) H(78) 3.3094 yes .
C(51) H(79) 3.4189 yes .
C(52) H(6) 3.2450 yes .
C(52) H(7) 3.3904 yes .
C(52) H(27) 3.2675 yes 2_464
C(55) H(73) 3.2464 yes 1_455
C(55) H(80) 3.4940 yes 2_465
C(56) H(22) 3.3090 yes 2_464
C(56) H(23) 3.1232 yes 2_464
C(56) H(73) 3.4626 yes 1_455
C(56) H(76) 3.5662 yes 1_455
C(57) H(12) 3.5726 yes .
C(57) H(84) 3.4499 yes 2_565
C(58) H(23) 3.3436 yes 2_564
C(58) H(24) 3.5295 yes 2_564
C(58) H(65) 3.4908 yes 1_655
C(58) H(84) 3.5374 yes 2_565
C(59) H(12) 3.3912 yes .
C(59) H(17) 3.5473 yes 1_655
C(59) H(67) 3.5517 yes 1_655
C(59) H(77) 3.5133 yes 2_565
C(60) H(14) 3.3896 yes 2_464
C(60) H(28) 3.3516 yes 2_464
C(60) H(42) 3.2322 yes 2_464
C(60) H(61) 3.2296 yes .
C(60) H(70) 3.5558 yes 2_464
C(61) H(52) 3.0148 yes 2_564
C(61) H(53) 3.3033 yes 2_464
C(61) H(56) 3.1163 yes 2_464
C(61) H(70) 3.2912 yes 2_464
C(62) H(16) 3.3198 yes 2_564
C(62) H(34) 3.4451 yes 2_564
C(62) H(61) 3.3024 yes .
C(62) H(67) 3.4344 yes 2_564
C(63) H(52) 3.2272 yes 2_564
C(63) H(67) 3.4640 yes 2_564
C(64) H(1) 3.5165 yes 1_545
C(64) H(2) 3.3073 yes 1_545
C(64) H(45) 3.1990 yes 2_454
C(65) H(2) 3.2781 yes 1_545
C(65) H(37) 3.2281 yes 2_564
C(65) H(54) 3.5957 yes 2_454
H(1) F(86) 3.3468 yes 1_565
H(1) F(88) 3.1200 yes 1_565
H(1) O(2) 3.4926 yes 1_565
H(1) C(29) 3.0358 yes .
H(1) C(64) 3.5165 yes 1_565
H(1) H(54) 3.5122 yes 2_464
H(1) H(55) 3.5270 yes 2_464
H(2) F(86) 2.8516 yes 1_565
H(2) F(88) 3.5347 yes 1_565
H(2) F(90) 2.7052 yes 1_565
H(2) O(2) 2.9729 yes 1_565
H(2) C(64) 3.3073 yes 1_565
H(2) C(65) 3.2781 yes 1_565
H(2) H(54) 3.1160 yes 2_464
H(2) H(55) 3.4275 yes 2_464
H(3) O(2) 2.7975 yes 1_565
H(4) O(2) 3.3341 yes 1_565
H(4) C(29) 2.9406 yes .
H(4) H(48) 3.3530 yes 1_565
H(4) H(49) 3.1279 yes 1_565
H(5) F(1) 2.8808 yes 2_464
H(5) F(2) 2.8227 yes 2_464
H(5) C(1) 3.5137 yes 2_464
H(5) C(34) 3.3952 yes 2_464
H(5) H(39) 2.9541 yes 2_464
H(5) H(40) 2.9167 yes 2_464
H(5) H(68) 3.1861 yes .
H(6) F(1) 2.9595 yes 2_464
H(6) O(4) 3.1531 yes .
H(6) C(51) 3.5372 yes .
H(6) C(52) 3.2450 yes .
H(6) H(39) 2.8732 yes 2_464
H(6) H(60) 2.8388 yes .
H(6) H(61) 3.4005 yes .
H(6) H(68) 3.2914 yes .
H(6) H(78) 3.1204 yes .
H(6) H(83) 3.3789 yes .
H(7) C(50) 3.4791 yes .
H(7) C(51) 3.1506 yes .
H(7) C(52) 3.3904 yes .
H(7) H(61) 3.2950 yes .
H(7) H(82) 3.0345 yes .
H(7) H(83) 3.0335 yes .
H(9) C(15) 3.4153 yes 1_655
H(9) C(32) 3.2067 yes 1_655
H(9) H(18) 3.1129 yes 1_655
H(9) H(19) 3.3217 yes 1_655
H(9) H(21) 2.6854 yes 1_655
H(9) H(50) 3.4080 yes 2_564
H(9) H(51) 3.5710 yes 2_564
H(10) C(44) 3.0731 yes 2_464
H(10) C(47) 3.3318 yes 2_564
H(10) H(50) 3.0425 yes 2_564
H(10) H(51) 3.1313 yes 2_564
H(10) H(52) 3.2630 yes 2_564
H(10) H(54) 3.1487 yes 2_464
H(10) H(55) 3.0756 yes 2_464
H(10) H(56) 2.5128 yes 2_464
H(10) H(83) 3.2644 yes .
H(11) H(17) 3.4880 yes 1_655
H(11) H(18) 3.5272 yes 1_655
H(11) H(19) 3.2665 yes 1_655
H(11) H(21) 3.4092 yes 1_655
H(11) H(50) 3.1220 yes 2_564
H(11) H(71) 3.5085 yes .
H(11) H(82) 3.3930 yes .
H(12) C(48) 3.4367 yes .
H(12) C(49) 3.1456 yes .
H(12) C(50) 3.4280 yes .
H(12) C(57) 3.5726 yes .
H(12) C(59) 3.3912 yes .
H(12) H(42) 3.3549 yes .
H(12) H(70) 3.5270 yes .
H(12) H(71) 2.5702 yes .
H(12) H(77) 3.4517 yes 2_565
H(13) C(35) 3.3184 yes .
H(13) H(41) 2.9593 yes .
H(13) H(42) 2.8430 yes .
H(13) H(69) 3.3402 yes .
H(13) H(77) 3.3738 yes 2_565
H(14) C(60) 3.3896 yes 2_565
H(14) H(17) 3.5508 yes 1_655
H(14) H(18) 3.1146 yes 1_655
H(14) H(42) 3.4924 yes .
H(14) H(71) 2.9748 yes .
H(14) H(77) 2.4774 yes 2_565
H(14) H(78) 3.5460 yes 2_565
H(15) O(3) 3.4779 yes .
H(15) C(29) 2.9648 yes .
H(16) C(62) 3.3198 yes 2_465
H(16) H(67) 3.3510 yes .
H(16) H(69) 3.4738 yes .
H(16) H(77) 3.4638 yes 2_465
H(16) H(79) 3.4486 yes 2_465
H(16) H(80) 2.4883 yes 2_465
H(17) C(59) 3.5473 yes 1_455
H(17) H(11) 3.4880 yes 1_455
H(17) H(14) 3.5508 yes 1_455
H(17) H(67) 3.5132 yes .
H(17) H(68) 3.3483 yes .
H(17) H(71) 2.9465 yes 1_455
H(17) H(73) 3.4080 yes 1_455
H(17) H(77) 3.5361 yes 2_465
H(17) H(80) 3.2519 yes 2_465
H(18) O(3) 3.5575 yes .
H(18) H(9) 3.1129 yes 1_455
H(18) H(11) 3.5272 yes 1_455
H(18) H(14) 3.1146 yes 1_455
H(18) H(77) 3.3439 yes 2_465
H(18) H(80) 3.3994 yes 2_465
H(19) F(2) 3.1028 yes 2_464
H(19) C(47) 3.4754 yes 2_464
H(19) H(9) 3.3217 yes 1_455
H(19) H(11) 3.2665 yes 1_455
H(19) H(40) 3.2438 yes 2_464
H(19) H(50) 2.6325 yes 2_464
H(20) C(36) 3.1977 yes 2_464
H(20) C(37) 3.1311 yes 2_464
H(20) C(38) 3.1269 yes 2_464
H(20) C(39) 3.1345 yes 2_464
H(20) C(40) 3.1670 yes 2_464
H(20) C(41) 3.2250 yes 2_464
H(20) H(50) 3.3678 yes 2_464
H(20) H(55) 3.3462 yes 2_464
H(21) O(3) 3.0932 yes .
H(21) C(12) 3.4404 yes 1_455
H(21) C(29) 3.3576 yes .
H(21) C(32) 3.3980 yes .
H(21) H(9) 2.6854 yes 1_455
H(21) H(11) 3.4092 yes 1_455
H(21) H(50) 3.1640 yes 2_464
H(21) H(51) 3.4819 yes 2_464
H(22) F(87) 3.5061 yes 2_565
H(22) F(88) 3.2663 yes 2_565
H(22) F(92) 3.4166 yes 2_565
H(22) C(56) 3.3090 yes 2_565
H(22) H(44) 3.2742 yes 1_565
H(22) H(60) 3.3186 yes 2_565
H(22) H(64) 2.7707 yes 2_565
H(22) H(66) 2.9557 yes 2_565
H(23) C(30) 3.3379 yes 2_575
H(23) C(31) 3.5762 yes 2_575
H(23) C(56) 3.1232 yes 2_565
H(23) C(58) 3.3436 yes 2_465
H(23) H(44) 3.0821 yes 1_565
H(23) H(64) 2.7763 yes 2_565
H(23) H(65) 3.0472 yes 2_565
H(23) H(66) 3.0203 yes 2_565
H(23) H(74) 2.6033 yes 2_465
H(23) H(76) 3.2286 yes 2_465
H(24) F(91) 2.9875 yes 2_465
H(24) C(31) 3.5614 yes 2_575
H(24) C(58) 3.5295 yes 2_465
H(24) H(74) 2.5874 yes 2_465
H(26) H(60) 3.5610 yes 2_565
H(26) H(78) 3.0380 yes 2_565
H(27) C(51) 3.3494 yes 2_565
H(27) C(52) 3.2675 yes 2_565
H(27) H(35) 3.5717 yes 1_655
H(27) H(60) 2.7550 yes 2_565
H(27) H(61) 2.8907 yes 2_565
H(27) H(78) 3.1163 yes 2_565
H(28) C(60) 3.3516 yes 2_565
H(28) H(35) 2.9780 yes 1_655
H(28) H(61) 3.5034 yes 2_565
H(28) H(77) 3.0853 yes 2_565
H(28) H(78) 2.7197 yes 2_565
H(29) O(3) 2.9266 yes 1_655
H(29) C(28) 3.5419 yes 1_655
H(29) C(32) 3.4742 yes 1_655
H(29) H(35) 2.9873 yes 1_655
H(29) H(38) 2.6705 yes 1_655
H(29) H(57) 3.2399 yes 1_565
H(30) F(87) 3.1357 yes 2_565
H(30) F(88) 3.5892 yes 2_565
H(30) F(92) 3.0528 yes 2_565
H(30) C(40) 3.4766 yes 1_565
H(30) H(38) 3.1194 yes 1_655
H(30) H(45) 2.9532 yes 1_565
H(30) H(57) 3.1032 yes 1_565
H(31) C(39) 3.5244 yes 1_565
H(31) C(40) 3.1485 yes 1_565
H(31) C(43) 3.3595 yes 1_565
H(31) H(45) 3.0373 yes 1_565
H(31) H(57) 2.8359 yes 1_565
H(31) H(59) 3.0221 yes 1_565
H(32) O(3) 3.5156 yes .
H(32) C(29) 2.9488 yes .
H(33) F(91) 3.5992 yes 2_465
H(33) C(50) 3.3329 yes 2_465
H(33) C(51) 3.1960 yes 2_465
H(33) H(61) 2.8033 yes 2_465
H(33) H(62) 3.0845 yes 2_465
H(33) H(79) 3.3405 yes 2_465
H(34) C(62) 3.4451 yes 2_465
H(34) H(61) 3.4678 yes 2_465
H(34) H(62) 3.4884 yes 2_465
H(34) H(79) 2.6438 yes 2_465
H(34) H(80) 3.4320 yes 2_465
H(35) H(27) 3.5717 yes 1_455
H(35) H(28) 2.9780 yes 1_455
H(35) H(29) 2.9873 yes 1_455
H(35) H(61) 3.5785 yes 2_465
H(35) H(79) 3.3157 yes 2_465
H(36) C(38) 3.3156 yes 1_565
H(36) C(46) 3.3718 yes 1_565
H(36) H(43) 2.4752 yes 1_565
H(36) H(48) 2.4056 yes 1_565
H(36) H(51) 3.3667 yes 1_565
H(36) H(57) 3.5336 yes 1_465
H(37) F(86) 3.2897 yes 2_465
H(37) F(87) 2.9445 yes 2_465
H(37) F(90) 3.2280 yes 2_465
H(37) F(91) 2.4596 yes 2_465
H(37) F(92) 3.5349 yes 2_465
H(37) C(65) 3.2281 yes 2_465
H(37) H(43) 3.5605 yes 1_565
H(38) O(3) 3.2746 yes .
H(38) C(24) 3.2980 yes 1_455
H(38) C(29) 3.4641 yes .
H(38) C(43) 3.5731 yes 1_465
H(38) H(29) 2.6705 yes 1_455
H(38) H(30) 3.1194 yes 1_455
H(38) H(48) 3.3685 yes 1_565
H(38) H(57) 2.8343 yes 1_465
H(38) H(58) 3.5536 yes 1_465
H(39) F(1) 3.5225 yes .
H(39) O(4) 2.8918 yes 2_565
H(39) C(7) 3.1718 yes 2_565
H(39) C(8) 3.1346 yes 2_565
H(39) H(5) 2.9541 yes 2_565
H(39) H(6) 2.8732 yes 2_565
H(39) H(83) 3.4159 yes 2_565
H(40) F(1) 3.0821 yes .
H(40) F(2) 2.5618 yes .
H(40) O(1) 3.0415 yes .
H(40) C(1) 3.0280 yes .
H(40) C(7) 3.5506 yes 2_565
H(40) H(5) 2.9167 yes 2_565
H(40) H(19) 3.2438 yes 2_565
H(41) Au(1) 3.5504 yes .
H(41) F(1) 3.4833 yes .
H(41) O(1) 2.5228 yes .
H(41) C(1) 3.3031 yes .
H(41) H(13) 2.9593 yes .
H(42) O(4) 2.5241 yes 2_565
H(42) C(13) 3.4050 yes .
H(42) C(60) 3.2322 yes 2_565
H(42) H(12) 3.3549 yes .
H(42) H(13) 2.8430 yes .
H(42) H(14) 3.4924 yes .
H(42) H(77) 3.0685 yes 2_565
H(42) H(78) 3.4583 yes 2_565
H(43) C(28) 3.3596 yes 1_545
H(43) H(36) 2.4752 yes 1_545
H(43) H(37) 3.5605 yes 1_545
H(44) F(88) 3.3114 yes 2_555
H(44) C(19) 3.1773 yes 1_545
H(44) C(20) 2.8130 yes 1_545
H(44) C(21) 2.9407 yes 1_545
H(44) C(22) 3.3996 yes 1_545
H(44) C(30) 3.5879 yes 2_565
H(44) H(22) 3.2742 yes 1_545
H(44) H(23) 3.0821 yes 1_545
H(45) F(86) 2.6810 yes 2_555
H(45) F(88) 2.7500 yes 2_555
H(45) F(90) 3.5106 yes 2_555
H(45) F(92) 2.7508 yes 2_555
H(45) C(24) 3.4517 yes 1_545
H(45) C(64) 3.1990 yes 2_555
H(45) H(30) 2.9532 yes 1_545
H(45) H(31) 3.0373 yes 1_545
H(46) H(81) 3.3136 yes 2_465
H(47) H(58) 3.0086 yes 1_455
H(47) H(76) 3.3404 yes 1_455
H(47) H(84) 3.5736 yes 2_465
H(48) C(28) 3.2654 yes 1_545
H(48) H(4) 3.3530 yes 1_545
H(48) H(36) 2.4056 yes 1_545
H(48) H(38) 3.3685 yes 1_545
H(48) H(58) 3.1223 yes 1_455
H(49) H(4) 3.1279 yes 1_545
H(50) F(2) 3.2768 yes .
H(50) C(12) 3.3750 yes 2_465
H(50) C(15) 3.2180 yes 2_565
H(50) H(9) 3.4080 yes 2_465
H(50) H(10) 3.0425 yes 2_465
H(50) H(11) 3.1220 yes 2_465
H(50) H(19) 2.6325 yes 2_565
H(50) H(20) 3.3678 yes 2_565
H(50) H(21) 3.1640 yes 2_565
H(50) H(81) 3.2855 yes 2_465
H(50) H(82) 3.3090 yes 2_465
H(50) H(83) 3.5825 yes 2_465
H(51) H(9) 3.5710 yes 2_465
H(51) H(10) 3.1313 yes 2_465
H(51) H(21) 3.4819 yes 2_565
H(51) H(36) 3.3667 yes 1_545
H(51) H(56) 3.1181 yes 1_455
H(51) H(58) 3.5977 yes 1_455
H(52) C(44) 3.5380 yes 1_455
H(52) C(61) 3.0148 yes 2_465
H(52) C(63) 3.2272 yes 2_465
H(52) H(10) 3.2630 yes 2_465
H(52) H(56) 2.6264 yes 1_455
H(52) H(58) 3.0614 yes 1_455
H(52) H(81) 2.8912 yes 2_465
H(52) H(82) 3.2343 yes 2_465
H(52) H(83) 2.6676 yes 2_465
H(52) H(84) 2.7475 yes 2_465
H(53) O(4) 3.4202 yes 2_565
H(53) C(61) 3.3033 yes 2_565
H(53) H(83) 2.9135 yes 2_565
H(53) H(84) 3.0881 yes 2_565
H(54) F(86) 2.3960 yes 2_555
H(54) F(90) 2.6048 yes 2_555
H(54) F(92) 3.5209 yes 2_555
H(54) C(65) 3.5957 yes 2_555
H(54) H(1) 3.5122 yes 2_565
H(54) H(2) 3.1160 yes 2_565
H(54) H(10) 3.1487 yes 2_565
H(55) C(5) 3.0659 yes 2_565
H(55) C(6) 3.1119 yes 2_565
H(55) C(7) 3.1503 yes 2_565
H(55) C(8) 3.1634 yes 2_565
H(55) C(9) 3.1579 yes 2_565
H(55) C(10) 3.1068 yes 2_565
H(55) H(1) 3.5270 yes 2_565
H(55) H(2) 3.4275 yes 2_565
H(55) H(10) 3.0756 yes 2_565
H(55) H(20) 3.3462 yes 2_565
H(55) H(83) 3.1050 yes 2_565
H(56) C(12) 3.4882 yes 2_565
H(56) C(47) 3.2692 yes 1_655
H(56) C(61) 3.1163 yes 2_565
H(56) H(10) 2.5128 yes 2_565
H(56) H(51) 3.1181 yes 1_655
H(56) H(52) 2.6264 yes 1_655
H(56) H(83) 2.2401 yes 2_565
H(56) H(84) 3.1923 yes 2_565
H(57) F(86) 3.3332 yes 2_555
H(57) C(24) 3.2377 yes 1_545
H(57) C(28) 3.5104 yes 1_645
H(57) H(29) 3.2399 yes 1_545
H(57) H(30) 3.1032 yes 1_545
H(57) H(31) 2.8359 yes 1_545
H(57) H(36) 3.5336 yes 1_645
H(57) H(38) 2.8343 yes 1_645
H(58) C(46) 3.4957 yes 1_655
H(58) H(38) 3.5536 yes 1_645
H(58) H(47) 3.0086 yes 1_655
H(58) H(48) 3.1223 yes 1_655
H(58) H(51) 3.5977 yes 1_655
H(58) H(52) 3.0614 yes 1_655
H(58) H(84) 3.4395 yes 2_565
H(59) H(31) 3.0221 yes 1_545
H(60) F(1) 3.5793 yes 2_464
H(60) C(8) 3.3208 yes .
H(60) C(25) 3.5729 yes 2_464
H(60) H(6) 2.8388 yes .
H(60) H(22) 3.3186 yes 2_464
H(60) H(26) 3.5610 yes 2_464
H(60) H(27) 2.7550 yes 2_464
H(61) C(25) 3.5811 yes 2_464
H(61) C(27) 3.4516 yes 2_564
H(61) C(60) 3.2296 yes .
H(61) C(62) 3.3024 yes .
H(61) H(6) 3.4005 yes .
H(61) H(7) 3.2950 yes .
H(61) H(27) 2.8907 yes 2_464
H(61) H(28) 3.5034 yes 2_464
H(61) H(33) 2.8033 yes 2_564
H(61) H(34) 3.4678 yes 2_564
H(61) H(35) 3.5785 yes 2_564
H(61) H(78) 2.4378 yes .
H(61) H(79) 2.6292 yes .
H(61) H(82) 3.5458 yes .
H(62) F(3) 2.6749 yes 2_564
H(62) H(33) 3.0845 yes 2_564
H(62) H(34) 3.4884 yes 2_564
H(62) H(79) 3.2997 yes .
H(63) H(81) 3.5858 yes 2_465
H(64) C(20) 3.2177 yes 2_464
H(64) C(21) 3.2239 yes 2_464
H(64) H(22) 2.7707 yes 2_464
H(64) H(23) 2.7763 yes 2_464
H(64) H(72) 3.5125 yes 1_455
H(64) H(73) 3.2728 yes 1_455
H(65) C(58) 3.4908 yes 1_455
H(65) H(23) 3.0472 yes 2_464
H(65) H(73) 2.9051 yes 1_455
H(65) H(74) 3.5236 yes 1_455
H(65) H(76) 2.6882 yes 1_455
H(66) H(22) 2.9557 yes 2_464
H(66) H(23) 3.0203 yes 2_464
H(67) C(59) 3.5517 yes 1_455
H(67) C(62) 3.4344 yes 2_465
H(67) C(63) 3.4640 yes 2_465
H(67) H(16) 3.3510 yes .
H(67) H(17) 3.5132 yes .
H(67) H(73) 2.6268 yes 1_455
H(67) H(80) 2.6433 yes 2_465
H(67) H(81) 2.7444 yes 2_465
H(68) C(7) 3.0749 yes .
H(68) C(8) 3.1277 yes .
H(68) H(5) 3.1861 yes .
H(68) H(6) 3.2914 yes .
H(68) H(17) 3.3483 yes .
H(68) H(73) 3.0593 yes 1_455
H(69) Au(1) 3.3492 yes .
H(69) O(1) 3.3480 yes .
H(69) C(8) 3.5441 yes .
H(69) C(9) 3.5286 yes .
H(69) C(10) 3.5921 yes .
H(69) H(13) 3.3402 yes .
H(69) H(16) 3.4738 yes .
H(69) H(80) 3.5813 yes 2_465
H(70) O(4) 2.7963 yes 2_565
H(70) C(60) 3.5558 yes 2_565
H(70) C(61) 3.2912 yes 2_565
H(70) H(12) 3.5270 yes .
H(70) H(77) 3.2464 yes 2_565
H(70) H(84) 2.7959 yes 2_565
H(71) C(13) 3.2081 yes .
H(71) H(11) 3.5085 yes .
H(71) H(12) 2.5702 yes .
H(71) H(14) 2.9748 yes .
H(71) H(17) 2.9465 yes 1_655
H(71) H(77) 2.9703 yes 2_565
H(72) F(2) 3.5759 yes 2_564
H(72) F(3) 2.6398 yes 2_564
H(72) H(64) 3.5125 yes 1_655
H(73) C(55) 3.2464 yes 1_655
H(73) C(56) 3.4626 yes 1_655
H(73) H(17) 3.4080 yes 1_655
H(73) H(64) 3.2728 yes 1_655
H(73) H(65) 2.9051 yes 1_655
H(73) H(67) 2.6268 yes 1_655
H(73) H(68) 3.0593 yes 1_655
H(73) H(77) 3.3602 yes 2_565
H(73) H(80) 3.3255 yes 2_565
H(73) H(84) 3.1019 yes 2_565
H(74) C(19) 3.1092 yes 2_564
H(74) C(20) 3.1061 yes 2_564
H(74) H(23) 2.6033 yes 2_564
H(74) H(24) 2.5874 yes 2_564
H(74) H(65) 3.5236 yes 1_655
H(76) C(56) 3.5662 yes 1_655
H(76) H(23) 3.2286 yes 2_564
H(76) H(47) 3.3404 yes 1_655
H(76) H(65) 2.6882 yes 1_655
H(76) H(84) 2.9117 yes 2_565
H(77) C(13) 3.2437 yes 2_464
H(77) C(59) 3.5133 yes 2_464
H(77) H(12) 3.4517 yes 2_464
H(77) H(13) 3.3738 yes 2_464
H(77) H(14) 2.4774 yes 2_464
H(77) H(16) 3.4638 yes 2_564
H(77) H(17) 3.5361 yes 2_564
H(77) H(18) 3.3439 yes 2_564
H(77) H(28) 3.0853 yes 2_464
H(77) H(42) 3.0685 yes 2_464
H(77) H(70) 3.2464 yes 2_464
H(77) H(71) 2.9703 yes 2_464
H(77) H(73) 3.3602 yes 2_464
H(78) C(25) 3.1309 yes 2_464
H(78) C(51) 3.3094 yes .
H(78) H(6) 3.1204 yes .
H(78) H(14) 3.5460 yes 2_464
H(78) H(26) 3.0380 yes 2_464
H(78) H(27) 3.1163 yes 2_464
H(78) H(28) 2.7197 yes 2_464
H(78) H(42) 3.4583 yes 2_464
H(78) H(61) 2.4378 yes .
H(79) F(3) 3.1921 yes 2_564
H(79) O(1) 3.2769 yes 2_564
H(79) C(1) 3.5566 yes 2_564
H(79) C(27) 3.2645 yes 2_564
H(79) C(51) 3.4189 yes .
H(79) H(16) 3.4486 yes 2_564
H(79) H(33) 3.3405 yes 2_564
H(79) H(34) 2.6438 yes 2_564
H(79) H(35) 3.3157 yes 2_564
H(79) H(61) 2.6292 yes .
H(79) H(62) 3.2997 yes .
H(80) O(1) 3.3040 yes 2_564
H(80) C(16) 3.1955 yes 2_564
H(80) C(55) 3.4940 yes 2_564
H(80) H(16) 2.4883 yes 2_564
H(80) H(17) 3.2519 yes 2_564
H(80) H(18) 3.3994 yes 2_564
H(80) H(34) 3.4320 yes 2_564
H(80) H(67) 2.6433 yes 2_564
H(80) H(69) 3.5813 yes 2_564
H(80) H(73) 3.3255 yes 2_464
H(81) F(2) 3.2647 yes 2_564
H(81) O(1) 3.0743 yes 2_564
H(81) C(1) 3.5803 yes 2_564
H(81) C(47) 3.4488 yes 2_564
H(81) H(46) 3.3136 yes 2_564
H(81) H(50) 3.2855 yes 2_564
H(81) H(52) 2.8912 yes 2_564
H(81) H(63) 3.5858 yes 2_564
H(81) H(67) 2.7444 yes 2_564
H(82) F(2) 2.9387 yes 2_564
H(82) F(3) 3.5340 yes 2_564
H(82) O(1) 3.4794 yes 2_564
H(82) C(1) 3.4724 yes 2_564
H(82) H(7) 3.0345 yes .
H(82) H(11) 3.3930 yes .
H(82) H(50) 3.3090 yes 2_564
H(82) H(52) 3.2343 yes 2_564
H(82) H(61) 3.5458 yes .
H(83) C(8) 3.5169 yes .
H(83) C(9) 3.3141 yes .
H(83) C(42) 3.4299 yes 2_464
H(83) C(44) 2.9822 yes 2_464
H(83) C(47) 3.5178 yes 2_564
H(83) H(6) 3.3789 yes .
H(83) H(7) 3.0335 yes .
H(83) H(10) 3.2644 yes .
H(83) H(39) 3.4159 yes 2_464
H(83) H(50) 3.5825 yes 2_564
H(83) H(52) 2.6676 yes 2_564
H(83) H(53) 2.9135 yes 2_464
H(83) H(55) 3.1050 yes 2_464
H(83) H(56) 2.2401 yes 2_464
H(84) C(57) 3.4499 yes 2_464
H(84) C(58) 3.5374 yes 2_464
H(84) H(47) 3.5736 yes 2_564
H(84) H(52) 2.7475 yes 2_564
H(84) H(53) 3.0881 yes 2_464
H(84) H(56) 3.1923 yes 2_464
H(84) H(58) 3.4395 yes 2_464
H(84) H(70) 2.7959 yes 2_464
H(84) H(73) 3.1019 yes 2_464
H(84) H(76) 2.9117 yes 2_464

loop_
_geom_torsion_atom_site_label_1
_geom_torsion_atom_site_label_2
_geom_torsion_atom_site_label_3
_geom_torsion_atom_site_label_4
_geom_torsion
_geom_torsion_publ_flag
F(90) F(86) F(92) F(87) 40(2) no
F(90) F(86) F(92) F(88) -113.6(15) no
F(90) F(86) F(92) C(65) -3.2(16) no
F(92) F(86) F(90) C(65) 2.9(14) no
F(90) F(86) C(64) F(87) 90.6(10) no
F(90) F(86) C(64) F(88) -149.5(9) no
F(90) F(86) C(64) O(2) -29.5(10) no
C(64) F(86) F(90) C(65) -13.2(6) no
F(90) F(86) C(65) F(87) 143.0(10) no
F(90) F(86) C(65) F(91) 79.7(11) no
F(90) F(86) C(65) O(2) -88.7(11) no
F(92) F(86) C(64) F(87) -63.2(12) no
F(92) F(86) C(64) F(88) 56.7(12) no
C(64) F(86) F(92) F(87) 74.3(11) no
C(64) F(86) F(92) F(88) -78.9(18) no
C(64) F(86) F(92) C(65) 31.4(9) no
F(92) F(86) C(65) F(87) -34.6(9) no
F(92) F(86) C(65) F(91) -97.8(11) no
F(92) F(86) C(65) O(2) 93.8(11) no
C(65) F(86) F(92) F(87) 42.8(10) no
C(65) F(86) F(92) F(88) -110.4(15) no
C(64) F(86) C(65) F(87) -57.6(6) no
C(64) F(86) C(65) F(90) 159.5(8) no
C(64) F(86) C(65) F(91) -120.8(11) no
C(64) F(86) C(65) F(92) -23.0(5) no
C(64) F(86) C(65) O(2) 70.8(9) no
C(65) F(86) C(64) F(87) 69.8(8) no
C(65) F(86) C(64) O(2) -50.4(7) no
F(91) F(87) F(92) F(86) -21.1(17) no
F(91) F(87) F(92) F(88) 126.8(13) no
F(91) F(87) F(92) C(65) 14.9(11) no
F(92) F(87) F(91) C(65) -15.3(12) no
F(91) F(87) C(64) F(86) -66.4(7) no
F(91) F(87) C(64) O(2) 51.3(8) no
C(64) F(87) F(91) C(65) 4.4(5) no
F(91) F(87) C(65) F(86) -122.3(9) no
F(91) F(87) C(65) F(90) -85.5(12) no
F(91) F(87) C(65) O(2) 103.8(8) no
F(92) F(87) C(64) F(86) 74.1(15) no
F(92) F(87) C(64) F(88) -45.8(14) no
C(64) F(87) F(92) F(86) -64.7(10) no
C(64) F(87) F(92) F(88) 83(2) no
C(64) F(87) F(92) C(65) -28.7(9) no
F(92) F(87) C(65) F(86) 41.1(11) no
F(92) F(87) C(65) F(90) 77.9(14) no
F(92) F(87) C(65) O(2) -92.8(12) no
C(65) F(87) F(92) F(86) -36.0(8) no
C(65) F(87) F(92) F(88) 111.9(19) no
C(64) F(87) C(65) F(86) 65.5(7) no
C(64) F(87) C(65) F(90) 102.4(12) no
C(64) F(87) C(65) F(92) 24.4(5) no
C(64) F(87) C(65) O(2) -68.4(8) no
C(65) F(87) C(64) F(86) -59.9(7) no
C(65) F(87) C(64) O(2) 57.8(7) no
F(92) F(88) C(64) F(86) -71.1(14) no
F(92) F(88) C(64) F(87) 48.9(14) no
C(64) F(88) F(92) F(86) 66.3(12) no
C(64) F(88) F(92) F(87) -80.5(19) no
C(64) F(88) F(92) C(65) 5.7(6) no
F(86) F(90) C(65) F(87) -57.7(13) no
F(86) F(90) C(65) F(91) -122.3(9) no
F(86) F(90) C(65) F(92) -2.4(9) no
F(86) F(90) C(65) O(2) 113.0(10) no
F(87) F(91) C(65) F(86) 88.7(10) no
F(87) F(91) C(65) F(90) 133.8(8) no
F(87) F(91) C(65) F(92) 13.9(7) no
F(87) F(91) C(65) O(2) -102.0(8) no
F(86) F(92) C(65) F(87) 136.7(10) no
F(86) F(92) C(65) F(90) 1.8(7) no
F(86) F(92) C(65) F(91) 121.7(8) no
F(86) F(92) C(65) O(2) -117.8(8) no
F(87) F(92) C(65) F(86) -136.7(11) no
F(87) F(92) C(65) F(90) -134.9(9) no
F(87) F(92) C(65) F(91) -15.0(11) no
F(87) F(92) C(65) O(2) 105.5(9) no
F(88) F(92) C(65) F(86) 99.2(13) no
F(88) F(92) C(65) F(87) -124.1(16) no
F(88) F(92) C(65) F(90) 101.0(14) no
F(88) F(92) C(65) F(91) -139.1(11) no
F(88) F(92) C(65) O(2) -18.6(15) no
Au(1) O(1) C(1) F(1) -73.9(5) no
Au(1) O(1) C(1) F(3) 47.9(7) no
Au(2) O(2) C(64) F(86) 158.7(3) no
Au(2) O(2) C(64) F(87) 39.5(6) no
Au(2) O(2) C(64) F(88) -82.2(5) no
Au(2) O(2) C(65) F(87) -34.0(8) no
Au(2) O(2) C(65) F(90) 152.8(4) no
Au(2) O(2) C(65) F(91) 29.7(9) no
Au(2) O(2) C(65) F(92) -88.9(6) no
C(64) O(2) C(65) F(86) -68.3(8) no
C(64) O(2) C(65) F(87) 58.1(7) no
C(64) O(2) C(65) F(90) -115.2(10) no
C(64) O(2) C(65) F(91) 121.7(10) no
C(64) O(2) C(65) F(92) 3.1(4) no
C(65) O(2) C(64) F(86) 51.1(7) no
C(65) O(2) C(64) F(87) -68.1(8) no
C(29) O(3) C(32) C(31) -16.7(15) no
C(32) O(3) C(29) C(30) 27.0(14) no
C(60) O(4) C(61) C(63) -8.0(9) no
C(61) O(4) C(60) C(62) -1.5(9) no
C(2) N(1) C(4) C(3) -0.1(5) no
C(4) N(1) C(2) N(2) 0.7(5) no
C(2) N(1) C(5) C(6) 95.3(5) no
C(2) N(1) C(5) C(10) -85.8(6) no
C(5) N(1) C(2) Au(1) 1.1(7) no
C(4) N(1) C(5) C(6) -86.8(5) no
C(4) N(1) C(5) C(10) 92.0(5) no
C(2) N(2) C(3) C(4) 0.9(5) no
C(3) N(2) C(2) N(1) -1.0(5) no
C(2) N(2) C(17) C(18) -94.4(5) no
C(2) N(2) C(17) C(22) 83.7(5) no
C(17) N(2) C(2) Au(1) 3.2(6) no
C(3) N(2) C(17) C(18) 92.6(5) no
C(3) N(2) C(17) C(22) -89.3(5) no
C(33) N(3) C(34) C(35) 3.9(5) no
C(34) N(3) C(33) N(4) 0.2(5) no
C(33) N(3) C(36) C(37) -88.2(5) no
C(33) N(3) C(36) C(41) 92.1(5) no
C(36) N(3) C(33) Au(2) 2.8(6) no
C(34) N(3) C(36) C(37) 93.8(5) no
C(34) N(3) C(36) C(41) -85.9(5) no
C(33) N(4) C(35) C(34) 6.7(4) no
C(35) N(4) C(33) N(3) -4.6(5) no
C(33) N(4) C(48) C(49) -100.3(5) no
C(33) N(4) C(48) C(53) 78.0(5) no
C(48) N(4) C(33) Au(2) 8.5(6) no
C(35) N(4) C(48) C(49) 94.9(5) no
C(35) N(4) C(48) C(53) -86.8(5) no
N(2) C(3) C(4) N(1) -0.4(5) no
N(1) C(5) C(6) C(14) -4.0(7) no
N(1) C(5) C(10) C(11) 2.1(7) no
C(6) C(5) C(10) C(9) 0.9(8) no
C(10) C(5) C(6) C(7) -0.8(7) no
C(5) C(6) C(7) C(8) -0.3(7) no
C(5) C(6) C(14) C(15) 132.5(4) no
C(5) C(6) C(14) C(16) -103.2(5) no
C(7) C(6) C(14) C(15) -49.6(6) no
C(7) C(6) C(14) C(16) 74.7(6) no
C(6) C(7) C(8) C(9) 1.4(8) no
C(7) C(8) C(9) C(10) -1.4(8) no
C(8) C(9) C(10) C(5) 0.2(8) no
C(5) C(10) C(11) C(12) -124.1(5) no
C(5) C(10) C(11) C(13) 113.1(5) no
C(9) C(10) C(11) C(12) 56.0(7) no
C(9) C(10) C(11) C(13) -66.8(7) no
N(2) C(17) C(18) C(26) -0.7(7) no
N(2) C(17) C(22) C(23) 2.5(6) no
C(18) C(17) C(22) C(21) 1.9(7) no
C(22) C(17) C(18) C(19) -1.9(7) no
C(17) C(18) C(19) C(20) 1.1(7) no
C(17) C(18) C(26) C(27) 103.4(5) no
C(17) C(18) C(26) C(28) -132.7(5) no
C(19) C(18) C(26) C(27) -73.1(6) no
C(19) C(18) C(26) C(28) 50.7(7) no
C(18) C(19) C(20) C(21) -0.3(8) no
C(19) C(20) C(21) C(22) 0.2(8) no
C(20) C(21) C(22) C(17) -0.9(7) no
C(17) C(22) C(23) C(24) 114.5(5) no
C(17) C(22) C(23) C(25) -121.8(4) no
C(21) C(22) C(23) C(24) -66.9(6) no
C(21) C(22) C(23) C(25) 56.8(6) no
O(3) C(29) C(30) C(31) -28.2(18) no
C(29) C(30) C(31) C(32) 28(3) no
C(30) C(31) C(32) O(3) -6(2) no
N(3) C(34) C(35) N(4) -5.9(4) no
N(3) C(36) C(37) C(45) 0.2(7) no
N(3) C(36) C(41) C(42) 0.8(7) no
C(37) C(36) C(41) C(40) 1.3(7) no
C(41) C(36) C(37) C(38) -3.5(8) no
C(36) C(37) C(38) C(39) 3.3(8) no
C(36) C(37) C(45) C(46) 109.9(6) no
C(36) C(37) C(45) C(47) -126.1(5) no
C(38) C(37) C(45) C(46) -66.6(7) no
C(38) C(37) C(45) C(47) 57.3(7) no
C(37) C(38) C(39) C(40) -0.9(8) no
C(38) C(39) C(40) C(41) -1.5(8) no
C(39) C(40) C(41) C(36) 1.3(7) no
C(36) C(41) C(42) C(43) -113.9(5) no
C(36) C(41) C(42) C(44) 122.4(5) no
C(40) C(41) C(42) C(43) 66.0(5) no
C(40) C(41) C(42) C(44) -57.7(6) no
N(4) C(48) C(49) C(57) -1.8(6) no
N(4) C(48) C(53) C(54) 6.3(6) no
C(49) C(48) C(53) C(52) 2.5(7) no
C(53) C(48) C(49) C(50) -2.4(7) no
C(48) C(49) C(50) C(51) -0.3(7) no
C(48) C(49) C(57) C(58) 93.0(5) no
C(48) C(49) C(57) C(59) -142.0(4) no
C(50) C(49) C(57) C(58) -84.5(6) no
C(50) C(49) C(57) C(59) 40.5(6) no
C(49) C(50) C(51) C(52) 2.7(8) no
C(50) C(51) C(52) C(53) -2.5(8) no
C(51) C(52) C(53) C(48) -0.0(7) no
C(48) C(53) C(54) C(55) 107.8(5) no
C(48) C(53) C(54) C(56) -128.7(4) no
C(52) C(53) C(54) C(55) -70.2(5) no
C(52) C(53) C(54) C(56) 53.3(6) no
O(4) C(60) C(62) C(63) 10.0(10) no
O(4) C(61) C(63) C(62) 15.1(14) no
C(60) C(62) C(63) C(61) -14.7(13) no
